data_4128620
loop_
_publ_author_name
'Boddie, Theresa E.'
'Carpenter, Stephanie H.'
'Baker, Tessa M.'
'DeMuth, Joshua C.'
'Cera, Gianpiero'
'Brennessel, William W.'
'Ackermann, Lutz'
'Neidig, Michael L.'

_publ_section_title
;
 Identification and Reactivity of Cyclometalated Iron(II) Intermediates in
 Triazole-Directed Iron-Catalyzed C-H Activation.
;
_journal_issue 31
_journal_name_full 'Journal of the American Chemical Society'
_journal_page_first 12338
_journal_page_last 12345
_journal_paper_doi 10.1021/jacs.9b05269
_journal_volume 141
_journal_year 2019
_chemical_formula_moiety 'C114 H118 Fe2 Mg N8 O5 P4, C16 H32 Br1.55 Cl0.45 Mg O4, C16 H32 Br1.26 Cl0.74 Mg O4'
_chemical_formula_sum 'C146 H182 Br2.81 Cl1.19 Fe2 Mg3 N8 O13 P4'
_chemical_formula_weight 2832.01
_space_group_crystal_system triclinic
_space_group_IT_number 2
_space_group_name_Hall '-P 1'
_space_group_name_H-M_alt 'P -1'
_atom_sites_solution_hydrogens geom
_atom_sites_solution_primary dual
_atom_sites_solution_secondary difmap
_audit_creation_date 2019-03-12
_audit_creation_method
;
Olex2 1.2-ac3
(compiled 2017.08.10 svn.r3458 for OlexSys, GUI svn.r5381)
;
_cell_angle_alpha 105.2570(10)
_cell_angle_beta 98.2230(10)
_cell_angle_gamma 116.4860(10)
_cell_formula_units_Z 2
_cell_length_a 20.9654(3)
_cell_length_b 22.0142(3)
_cell_length_c 24.3610(2)
_cell_measurement_reflns_used 50736
_cell_measurement_temperature 99.9(5)
_cell_measurement_theta_max 77.2180
_cell_measurement_theta_min 2.4570
_cell_volume 9256.8(2)
_computing_cell_refinement 'CrysAlisPro 1.171.39.46 (Rigaku OD, 2018)'
_computing_data_collection 'CrysAlisPro 1.171.39.46 (Rigaku OD, 2018)'
_computing_data_reduction 'CrysAlisPro 1.171.39.46 (Rigaku OD, 2018)'
_computing_molecular_graphics 'Olex2 (Dolomanov et al., 2009)'
_computing_publication_material 'Olex2 (Dolomanov et al., 2009)'
_computing_structure_refinement 'ShelXL (Sheldrick, 2015b)'
_computing_structure_solution 'ShelXT (Sheldrick, 2015a)'
_diffrn_ambient_environment N~2~
_diffrn_ambient_temperature 99.9(5)
_diffrn_detector 'CCD plate'
_diffrn_detector_type HyPix
_diffrn_measured_fraction_theta_full 0.998
_diffrn_measured_fraction_theta_max 0.961
_diffrn_measurement_details
;
List of Runs (angles in degrees, time in seconds):

  # Type    Start    End  Width  t~exp~   \w     \q     \k     \f   Frames
--------------------------------------------------------------------------
  1  \w    -65.00  19.00   0.50   10.58    --  -49.87  63.00 -45.00  168
  2  \w    -12.00  13.00   0.50   10.58    --  -49.87  19.00 -90.00   50
  3  \w    -50.00 -17.00   0.50   10.58    --  -49.87  19.00 -90.00   66
  4  \w    -78.00 -10.00   0.50   10.58    --  -49.87 125.00  60.00  136
  5  \w   -116.00 -35.00   0.50   10.58    --  -49.87 -63.00 177.00  162
  6  \w     35.00 101.00   0.50   10.58    --   49.87  63.00 -45.00  132
  7  \w     31.00  62.00   0.50   10.58    --   49.87-125.00  30.00   62
  8  \w     28.00  55.00   0.50   10.58    --   49.87 -63.00 177.00   54
  9  \w     42.00  95.00   0.50   10.58    --   49.87-125.00-150.00  106
 10  \w    -12.00  21.00   0.50   10.58    --   49.87 -63.00 177.00   66
 11  \w   -121.00 -82.00   0.50   10.58    --  -49.87-125.00 120.00   78
 12  \w    -80.00 -55.00   0.50   42.34    --  -84.25  63.00 -45.00   50
 13  \w    -60.00 -13.00   0.50   42.34    --  -84.25  45.00 120.00   94
 14  \w   -120.00 -91.00   0.50   42.34    --  -84.25 -63.00 177.00   58
 15  \w     91.00 177.00   0.50   42.34    --  105.75  63.00 -45.00  172
 16  \w     98.00 160.00   0.50   42.34    --  105.75  15.00-120.00  124
 17  \w    102.00 178.00   0.50   42.34    --  105.75  30.00 -60.00  152
 18  \w     90.00 127.00   0.50   42.34    --  105.75 -77.00   0.00   74
 19  \w     96.00 121.00   0.50   42.34    --  105.75-133.00  -7.63   50
 20  \w     79.00 106.00   0.50   42.34    --  105.75 -94.00  90.00   54
 21  \w     46.00  76.00   0.50   42.34    --  105.75 -63.00 177.00   60
 22  \w     39.00 127.00   0.50   42.34    --  105.75 -77.00 150.00  176
 23  \w     41.00  71.00   0.50   42.34    --  105.75 -30.00  60.00   60
 24  \w     33.00  79.00   0.50   42.34    --  105.75 -15.00  30.00   92
 25  \w     38.00  82.00   0.50   42.34    --  105.75 -15.00 -30.00   88
 26  \w     35.00 109.00   0.50   42.34    --  105.75 -94.00   0.00  148
 27  \w     47.00  87.00   0.50   42.34    --  105.75 -94.00 -60.00   80
 28  \w     34.00  87.00   0.50   42.34    --  105.75 -77.00   0.00  106
 29  \w     34.00  59.00   0.50   42.34    --  105.75 -30.00 -60.00   50
 30  \w     34.00  69.00   0.50   42.34    --  105.75 -30.00 -30.00   70
 31  \w     34.00  61.00   0.50   42.34    --  105.75 -30.00  30.00   54
 32  \w     36.00  61.00   0.50   42.34    --  105.75 -15.00  60.00   50
 33  \w     35.00  67.00   0.50   42.34    --  105.75 -15.00 120.00   64
 34  \w     37.00 109.00   0.50   42.34    --  105.75 -94.00 150.00  144
 35  \w     34.00  98.00   0.50   42.34    --  105.75 -94.00  60.00  128
 36  \w     38.00  63.00   0.50   42.34    --  105.75-133.00  -7.63   50
 37  \w     38.00 107.00   0.50   42.34    --  105.75 -94.00 -90.00  138
 38  \w     75.00 109.00   0.50   42.34    --  105.75 -94.00-150.00   68
 39  \w     35.00  68.00   0.50   42.34    --  105.75 -30.00-150.00   66
 40  \w     37.00  62.00   0.50   42.34    --  105.75 -15.00-180.00   50
;
_diffrn_measurement_device 'four-circle diffractometer'
_diffrn_measurement_device_type 'XtaLAB Synergy, Dualflex, HyPix'
_diffrn_measurement_method '\w scans'
_diffrn_orient_matrix_type 'CrysAlisPro convention (1999,Acta A55,543-557)'
_diffrn_orient_matrix_UB_11 0.0670673000
_diffrn_orient_matrix_UB_12 0.0433968000
_diffrn_orient_matrix_UB_13 -0.0200736000
_diffrn_orient_matrix_UB_21 -0.0152155000
_diffrn_orient_matrix_UB_22 -0.0717791000
_diffrn_orient_matrix_UB_23 -0.0460842000
_diffrn_orient_matrix_UB_31 -0.0518131000
_diffrn_orient_matrix_UB_32 0.0064439000
_diffrn_orient_matrix_UB_33 -0.0469015000
_diffrn_radiation_monochromator mirror
_diffrn_radiation_probe x-ray
_diffrn_radiation_type CuK\a
_diffrn_radiation_wavelength 1.54184
_diffrn_reflns_av_R_equivalents 0.0771
_diffrn_reflns_av_unetI/netI 0.0585
_diffrn_reflns_Laue_measured_fraction_full 0.998
_diffrn_reflns_Laue_measured_fraction_max 0.961
_diffrn_reflns_limit_h_max 24
_diffrn_reflns_limit_h_min -26
_diffrn_reflns_limit_k_max 27
_diffrn_reflns_limit_k_min -27
_diffrn_reflns_limit_l_max 24
_diffrn_reflns_limit_l_min -30
_diffrn_reflns_number 126419
_diffrn_reflns_point_group_measured_fraction_full 0.998
_diffrn_reflns_point_group_measured_fraction_max 0.961
_diffrn_reflns_theta_full 67.684
_diffrn_reflns_theta_max 78.229
_diffrn_reflns_theta_min 2.413
_diffrn_source 'micro-focus sealed X-ray tube'
_diffrn_source_type 'PhotonJet (Cu) X-ray Source'
_exptl_absorpt_coefficient_mu 2.927
_exptl_absorpt_correction_T_max 1.00000
_exptl_absorpt_correction_T_min 0.68965
_exptl_absorpt_correction_type multi-scan
_exptl_absorpt_process_details
;
CrysAlisPro 1.171.39.46 (Rigaku Oxford Diffraction, 2018)
Empirical absorption correction using spherical harmonics,
 implemented in SCALE3 ABSPACK scaling algorithm.
;
_exptl_crystal_colour orange-red
_exptl_crystal_colour_primary red
_exptl_crystal_density_diffrn 1.016
_exptl_crystal_description needle
_exptl_crystal_F_000 2969
_exptl_crystal_size_max 0.693
_exptl_crystal_size_mid 0.056
_exptl_crystal_size_min 0.023
_refine_diff_density_max 1.203
_refine_diff_density_min -0.953
_refine_diff_density_rms 0.066
_refine_ls_extinction_method none
_refine_ls_goodness_of_fit_ref 1.106
_refine_ls_hydrogen_treatment constr
_refine_ls_matrix_type full
_refine_ls_number_parameters 1718
_refine_ls_number_reflns 38166
_refine_ls_number_restraints 168
_refine_ls_restrained_S_all 1.107
_refine_ls_R_factor_all 0.0744
_refine_ls_R_factor_gt 0.0601
_refine_ls_shift/su_max 0.001
_refine_ls_shift/su_mean 0.000
_refine_ls_structure_factor_coef Fsqd
_refine_ls_weighting_details 'w=1/[\s^2^(Fo^2^)+(0.0953P)^2^+2.7896P] where P=(Fo^2^+2Fc^2^)/3'
_refine_ls_weighting_scheme calc
_refine_ls_wR_factor_gt 0.1702
_refine_ls_wR_factor_ref 0.1797
_reflns_Friedel_coverage 0.000
_reflns_number_gt 29145
_reflns_number_total 38166
_reflns_threshold_expression 'I > 2\s(I)'
_cod_data_source_file ja9b05269_si_003.cif
_cod_data_source_block neijd01
_cod_database_code 4128620
_shelx_shelxl_version_number 2018/3
_shelx_space_group_comment
;
The symmetry employed for this shelxl refinement is uniquely defined
by the following loop, which should always be used as a source of
symmetry information in preference to the above space-group names.
They are only intended as comments.
;
_shelx_estimated_absorpt_t_max 0.936
_shelx_estimated_absorpt_t_min 0.236
_reflns_odcompleteness_completeness 98.59
_reflns_odcompleteness_iscentric 1
_reflns_odcompleteness_theta 74.33
_olex2_refinement_description
;
1. Fixed Uiso
 At 1.2 times of:
  All C(H) groups, All C(H,H) groups, All C(H,H,H,H) groups
 At 1.5 times of:
  All C(H,H,H) groups
2. Shared sites
{Br3, Cl3}
{Br4, Cl4}
{Br1, Cl1}
{Br2, Cl2}
{O4, O4"}
3. Restrained distances
 C11-C12 \\sim C11-C12'
 with sigma of 0.01
 C62-C63 \\sim C62-C63'
 with sigma of 0.01
 Mg2-O9 \\sim Mg2-O9"
 with sigma of 0.02
 Mg3-O10 \\sim Mg3-O10"
 with sigma of 0.02
4. Uiso/Uaniso restraints and constraints
O9 \\sim C127 \\sim C128 \\sim C129 \\sim C130: within 2A with sigma of 0.02
and sigma for terminal atoms of 0.04
C62 \\sim C63 \\sim C64 \\sim C65 \\sim C66 \\sim C67 \\sim C68: within 2A with
sigma of 0.005 and sigma for terminal atoms of 0.01
Uanis(C12) = Uanis(C12')
Uanis(C13) = Uanis(C13')
Uanis(C14) = Uanis(C14')
Uanis(C15) = Uanis(C15')
Uanis(C16) = Uanis(C16')
Uanis(C17) = Uanis(C17')
Uanis(C63) = Uanis(C63')
Uanis(C64) = Uanis(C64')
Uanis(C65) = Uanis(C65')
Uanis(C66) = Uanis(C66')
Uanis(C67) = Uanis(C67')
Uanis(C68) = Uanis(C68')
Uanis(O4) = Uanis(O4")
Uanis(C112) = Uanis(C12")
Uanis(C113) = Uanis(C13")
Uanis(C114) = Uanis(C14")
Uanis(O9) = Uanis(O9")
Uanis(C127) = Uanis(C27")
Uanis(C128) = Uanis(C28")
Uanis(C129) = Uanis(C29")
Uanis(C130) = Uanis(C30")
Uanis(Br1) = Uanis(Cl1)
Uanis(Br2) = Uanis(Cl2)
Uanis(O10) = Uanis(O10")
Uanis(C131) = Uanis(C31")
Uanis(C132) = Uanis(C32")
Uanis(C133) = Uanis(C33")
Uanis(C134) = Uanis(C34")
Uanis(Br3) = Uanis(Cl3)
Uanis(Br4) = Uanis(Cl4)
5. Same fragment restrains
{O4, C111, C112, C113, C114} sigma for 1-2: 0.02, 1-3: 0.04
as
{O4", C11", C12", C13", C14"}
{C11, C12', C13', C14', C15', C16', C17'} sigma for 1-2: 0.02, 1-3: 0.04
as
{C11, C12, C13, C14, C15, C16, C17}
{C62, C63', C64', C65', C66', C67', C68'} sigma for 1-2: 0.02, 1-3: 0.04
as
{C62, C63, C64, C65, C66, C67, C68}
{O9, C130, C129, C128, C127} sigma for 1-2: 0.02, 1-3: 0.04
as
{O9, C127, C128, C129, C130}
{O9, C127, C128, C129, C130} sigma for 1-2: 0.02, 1-3: 0.04
as
{O9", C27", C28", C29", C30"}
{O10, C134, C133, C132, C131} sigma for 1-2: 0.02, 1-3: 0.04
as
{O10, C131, C132, C133, C134}
{O10, C131, C132, C133, C134} sigma for 1-2: 0.02, 1-3: 0.04
as
{O10", C31", C32", C33", C34"}
6. Others
 Sof(H11M)=Sof(H11N)=Sof(C12')=Sof(C13')=Sof(H13')=Sof(C14')=Sof(H14')=
 Sof(C15')=Sof(H15')=Sof(C16')=Sof(H16')=Sof(C17')=Sof(H17')=1-FVAR(1)
 Sof(H11K)=Sof(H11L)=Sof(C12)=Sof(C13)=Sof(H13)=Sof(C14)=Sof(H14)=Sof(C15)=
 Sof(H15)=Sof(C16)=Sof(H16)=Sof(C17)=Sof(H17)=FVAR(1)
 Sof(H62C)=Sof(H62D)=Sof(C63')=Sof(C64')=Sof(H64')=Sof(C65')=Sof(H65')=
 Sof(C66')=Sof(H66')=Sof(C67')=Sof(H67')=Sof(C68')=Sof(H68')=1-FVAR(2)
 Sof(H62A)=Sof(H62B)=Sof(C63)=Sof(C64)=Sof(H64)=Sof(C65)=Sof(H65)=Sof(C66)=
 Sof(H66)=Sof(C67)=Sof(H67)=Sof(C68)=Sof(H68)=FVAR(2)
 Sof(O4")=Sof(C11")=Sof(H11I)=Sof(H11J)=Sof(C12")=Sof(H12A)=Sof(H12B)=
 Sof(C13")=Sof(H13A)=Sof(H13B)=Sof(C14")=Sof(H14A)=Sof(H14B)=1-FVAR(3)
 Sof(O4)=Sof(C111)=Sof(H11A)=Sof(H11B)=Sof(C112)=Sof(H11C)=Sof(H11D)=Sof(C113)=
 Sof(H11E)=Sof(H11F)=Sof(C114)=Sof(H11G)=Sof(H11H)=FVAR(3)
 Sof(O9")=Sof(C27")=Sof(H27A)=Sof(H27B)=Sof(C28")=Sof(H28A)=Sof(H28B)=
 Sof(C29")=Sof(H29A)=Sof(H29B)=Sof(C30")=Sof(H30A)=Sof(H30B)=1-FVAR(4)
 Sof(O9)=Sof(C127)=Sof(H12C)=Sof(H12D)=Sof(C128)=Sof(H12E)=Sof(H12F)=Sof(C129)=
 Sof(H12G)=Sof(H12H)=Sof(C130)=Sof(H13C)=Sof(H13D)=FVAR(4)
 Sof(O10")=Sof(C31")=Sof(H31A)=Sof(H31B)=Sof(C32")=Sof(H32A)=Sof(H32B)=
 Sof(C33")=Sof(H33A)=Sof(H33B)=Sof(C34")=Sof(H34A)=Sof(H34B)=1-FVAR(5)
 Sof(O10)=Sof(C131)=Sof(H13E)=Sof(H13F)=Sof(C132)=Sof(H13G)=Sof(H13H)=
 Sof(C133)=Sof(H13I)=Sof(H13J)=Sof(C134)=Sof(H13K)=Sof(H13L)=FVAR(5)
 Sof(Cl1)=1-FVAR(6)
 Sof(Br1)=FVAR(6)
 Sof(Cl2)=1-FVAR(7)
 Sof(Br2)=FVAR(7)
 Sof(Cl3)=1-FVAR(8)
 Sof(Br3)=FVAR(8)
 Sof(Cl4)=1-FVAR(9)
 Sof(Br4)=FVAR(9)
7.a Secondary CH2 refined with riding coordinates:
 C111(H11A,H11B), C112(H11C,H11D), C113(H11E,H11F), C114(H11G,H11H), C11"(H11I,
 H11J), C12"(H12A,H12B), C13"(H13A,H13B), C14"(H14A,H14B), C11(H11K,H11L),
 C11(H11M,H11N), C20(H20A,H20B), C21(H21A,H21B), C62(H62A,H62B), C62(H62C,H62D),
  C71(H71A,H71B), C72(H72A,H72B), C103(H10A,H10B), C104(H10C,H10D), C105(H10E,
 H10F), C106(H10G,H10H), C107(H10I,H10J), C108(H10K,H10L), C109(H10M,H10N),
 C110(H11O,H11P), C127(H12C,H12D), C128(H12E,H12F), C129(H12G,H12H), C130(H13C,
 H13D), C27"(H27A,H27B), C28"(H28A,H28B), C29"(H29A,H29B), C30"(H30A,H30B),
 C115(H11Q,H11R), C116(H11S,H11T), C117(H11U,H11V), C118(H11W,H11X), C119(H11Y,
 H), C120(H12I,H12J), C121(H12K,H12L), C122(H12M,H12N), C123(H12O,H12P),
 C124(H12Q,H12R), C125(H12S,H12T), C126(H12U,H12V), C131(H13E,H13F), C132(H13G,
 H13H), C133(H13I,H13J), C134(H13K,H13L), C31"(H31A,H31B), C32"(H32A,H32B),
 C33"(H33A,H33B), C34"(H34A,H34B), C135(H13M,H13N), C136(H13O,H13P), C137(H13Q,
 H13R), C138(H13S,H13T), C139(H13U,H13V), C140(H14C,H14D), C141(H14E,H14F),
 C142(H14G,H14H), C143(H14I,H14J), C144(H14K,H14L), C145(H14M,H14N), C146(H14O,
 H14P)
7.b Aromatic/amide H refined with riding coordinates:
 C2(H2), C3(H3), C4(H4), C5(H5), C10(H10), C13(H13), C14(H14), C15(H15),
 C16(H16), C17(H17), C13'(H13'), C14'(H14'), C15'(H15'), C16'(H16'), C17'(H17'),
  C23(H23), C24(H24), C25(H25), C26(H26), C27(H27), C29(H29), C30(H30),
 C31(H31), C32(H32), C33(H33), C35(H35), C36(H36), C37(H37), C38(H38), C39(H39),
  C41(H41), C42(H42), C43(H43), C44(H44), C45(H45), C47(H47), C48(H48),
 C49(H49), C50(H50), C51(H51), C53(H53), C54(H54), C55(H55), C56(H56), C61(H61),
  C64(H64), C65(H65), C66(H66), C67(H67), C68(H68), C64'(H64'), C65'(H65'),
 C66'(H66'), C67'(H67'), C68'(H68'), C74(H74), C75(H75), C76(H76), C77(H77),
 C78(H78), C80(H80), C81(H81), C82(H82), C83(H83), C84(H84), C86(H86), C87(H87),
  C88(H88), C89(H89), C90(H90), C92(H92), C93(H93), C94(H94), C95(H95),
 C96(H96), C98(H98), C99(H99), C100(H100), C101(H101), C102(H102)
7.c Idealised Me refined as rotating group:
 C18(H18A,H18B,H18C), C19(H19A,H19B,H19C), C69(H69A,H69B,H69C), C70(H70A,H70B,
 H70C)
;
_olex2_submission_special_instructions 'No special instructions were received'
_oxdiff_exptl_absorpt_empirical_details
;
Empirical correction (ABSPACK) includes:
- Absorption correction using spherical harmonics
- Frame scaling
;
_oxdiff_exptl_absorpt_empirical_full_max 3.767
_oxdiff_exptl_absorpt_empirical_full_min 0.233

loop_
_space_group_symop_operation_xyz
'x, y, z'
'-x, -y, -z'

loop_
_atom_site_label
_atom_site_type_symbol
_atom_site_fract_x
_atom_site_fract_y
_atom_site_fract_z
_atom_site_U_iso_or_equiv
_atom_site_adp_type
_atom_site_occupancy
_atom_site_site_symmetry_order
_atom_site_calc_flag
_atom_site_refinement_flags_posn
_atom_site_refinement_flags_adp
_atom_site_refinement_flags_occupancy
_atom_site_disorder_assembly
_atom_site_disorder_group
Fe1 Fe 0.48794(2) 0.23882(2) 0.73737(2) 0.03187(10) Uani 1 1 d . . . . .
Fe2 Fe 0.41935(2) 0.70408(2) 0.73815(2) 0.03232(10) Uani 1 1 d . . . . .
P1 P 0.53273(4) 0.21364(4) 0.66139(3) 0.03594(15) Uani 1 1 d . . . . .
P2 P 0.49172(4) 0.14644(4) 0.75227(3) 0.03565(15) Uani 1 1 d . . . . .
P3 P 0.39788(4) 0.78553(4) 0.71787(3) 0.03617(15) Uani 1 1 d . . . . .
P4 P 0.44911(4) 0.77456(4) 0.83356(3) 0.03655(15) Uani 1 1 d . . . . .
Mg1 Mg 0.59235(5) 0.55365(5) 0.77407(4) 0.03336(18) Uani 1 1 d . . . . .
O1 O 0.55692(11) 0.45335(10) 0.75998(8) 0.0374(4) Uani 1 1 d . . . . .
O2 O 0.53296(11) 0.59733(11) 0.76435(8) 0.0378(4) Uani 1 1 d . . . . .
O3 O 0.59551(11) 0.53550(11) 0.68561(9) 0.0392(4) Uani 1 1 d . . . . .
O4 O 0.70731(11) 0.62208(12) 0.80388(10) 0.0459(5) Uani 0.896(10) 1 d D . P A 1
C111 C 0.7548(3) 0.6611(4) 0.8655(2) 0.0679(16) Uani 0.896(10) 1 d D . P A 1
H11A H 0.739326 0.630142 0.888547 0.081 Uiso 0.896(10) 1 calc R . P A 1
H11B H 0.752144 0.704439 0.883515 0.081 Uiso 0.896(10) 1 calc R . P A 1
C112 C 0.8318(3) 0.6812(5) 0.8634(3) 0.107(3) Uani 0.896(10) 1 d D . P A 1
H11C H 0.841078 0.641332 0.861212 0.128 Uiso 0.896(10) 1 calc R . P A 1
H11D H 0.869032 0.724267 0.897531 0.128 Uiso 0.896(10) 1 calc R . P A 1
C113 C 0.8302(3) 0.6964(5) 0.8046(3) 0.119(3) Uani 0.896(10) 1 d D . P A 1
H11E H 0.836312 0.744265 0.810668 0.142 Uiso 0.896(10) 1 calc R . P A 1
H11F H 0.868783 0.692890 0.788767 0.142 Uiso 0.896(10) 1 calc R . P A 1
C114 C 0.7553(2) 0.6381(4) 0.7652(2) 0.0752(17) Uani 0.896(10) 1 d D . P A 1
H11G H 0.736692 0.654098 0.736421 0.090 Uiso 0.896(10) 1 calc R . P A 1
H11H H 0.756543 0.594971 0.743756 0.090 Uiso 0.896(10) 1 calc R . P A 1
O4" O 0.70731(11) 0.62208(12) 0.80388(10) 0.0459(5) Uani 0.104(10) 1 d D . P A 2
C11" C 0.7455(17) 0.6843(15) 0.8593(11) 0.050(10) Uani 0.104(10) 1 d D . P A 2
H11I H 0.749565 0.669249 0.893021 0.060 Uiso 0.104(10) 1 calc R . P A 2
H11J H 0.719504 0.711482 0.864231 0.060 Uiso 0.104(10) 1 calc R . P A 2
C12" C 0.8209(18) 0.729(2) 0.854(2) 0.107(3) Uani 0.104(10) 1 d D . P A 2
H12A H 0.858311 0.758629 0.892542 0.128 Uiso 0.104(10) 1 calc R . P A 2
H12B H 0.820396 0.760668 0.832567 0.128 Uiso 0.104(10) 1 calc R . P A 2
C13" C 0.8349(15) 0.669(3) 0.817(3) 0.119(3) Uani 0.104(10) 1 d D . P A 2
H13A H 0.872074 0.688865 0.797505 0.142 Uiso 0.104(10) 1 calc R . P A 2
H13B H 0.850759 0.648028 0.842378 0.142 Uiso 0.104(10) 1 calc R . P A 2
C14" C 0.7608(17) 0.616(3) 0.7738(18) 0.0752(17) Uani 0.104(10) 1 d D . P A 2
H14A H 0.755601 0.627339 0.738119 0.090 Uiso 0.104(10) 1 calc R . P A 2
H14B H 0.753077 0.567099 0.762757 0.090 Uiso 0.104(10) 1 calc R . P A 2
O5 O 0.59167(12) 0.57409(11) 0.86341(9) 0.0411(4) Uani 1 1 d . . . . .
N1 N 0.48827(13) 0.32705(12) 0.72904(10) 0.0330(5) Uani 1 1 d . . . . .
N2 N 0.38413(13) 0.19410(12) 0.68575(10) 0.0351(5) Uani 1 1 d . . . . .
N3 N 0.32824(13) 0.12639(12) 0.65914(11) 0.0379(5) Uani 1 1 d . . . . .
N4 N 0.27287(13) 0.12980(13) 0.62741(12) 0.0412(5) Uani 1 1 d . . . . .
N5 N 0.44224(13) 0.62974(12) 0.75299(10) 0.0336(5) Uani 1 1 d . . . . .
N6 N 0.31977(13) 0.62980(12) 0.73592(10) 0.0355(5) Uani 1 1 d . . . . .
N7 N 0.25436(14) 0.62644(14) 0.72971(12) 0.0426(5) Uani 1 1 d . . . . .
N8 N 0.20733(14) 0.56219(14) 0.73234(12) 0.0454(6) Uani 1 1 d . . . . .
C1 C 0.59233(16) 0.31350(15) 0.78527(12) 0.0361(6) Uani 1 1 d . . . . .
C2 C 0.65360(17) 0.31043(18) 0.81445(13) 0.0423(6) Uani 1 1 d . . . . .
H2 H 0.645523 0.266013 0.816320 0.051 Uiso 1 1 calc R . . . .
C3 C 0.72569(18) 0.37114(18) 0.84056(15) 0.0484(7) Uani 1 1 d . . . . .
H3 H 0.764351 0.365696 0.857895 0.058 Uiso 1 1 calc R . . . .
C4 C 0.74064(17) 0.43929(18) 0.84109(15) 0.0481(7) Uani 1 1 d . . . . .
H4 H 0.788695 0.479607 0.858607 0.058 Uiso 1 1 calc R . . . .
C5 C 0.68185(17) 0.44571(17) 0.81474(13) 0.0418(6) Uani 1 1 d . . . . .
H5 H 0.690277 0.491023 0.815035 0.050 Uiso 1 1 calc R . . . .
C6 C 0.61081(16) 0.38514(15) 0.78804(12) 0.0364(6) Uani 1 1 d . . . . .
C7 C 0.54894(15) 0.39065(14) 0.75732(11) 0.0332(5) Uani 1 1 d . . . . .
C8 C 0.41913(15) 0.32129(15) 0.69779(12) 0.0351(5) Uani 1 1 d . . . . .
C9 C 0.36355(15) 0.24048(15) 0.67177(12) 0.0354(5) Uani 1 1 d . . . . .
C10 C 0.29232(16) 0.19902(16) 0.63445(13) 0.0406(6) Uani 1 1 d . . . . .
H10 H 0.263286 0.215110 0.617445 0.049 Uiso 1 1 calc R . . . .
C11 C 0.19972(18) 0.06320(17) 0.59780(16) 0.0501(7) Uani 1 1 d D . . . .
H11K H 0.205674 0.020764 0.587355 0.060 Uiso 0.754(12) 1 calc R . P B 1
H11L H 0.175246 0.064358 0.561471 0.060 Uiso 0.754(12) 1 calc R . P B 1
H11M H 0.205528 0.021590 0.596587 0.060 Uiso 0.246(12) 1 calc R . P B 2
H11N H 0.182836 0.058520 0.556909 0.060 Uiso 0.246(12) 1 calc R . P B 2
C12 C 0.1527(4) 0.0587(6) 0.6404(3) 0.0530(15) Uani 0.754(12) 1 d D . P B 1
C13 C 0.0887(4) 0.0622(6) 0.6244(4) 0.077(2) Uani 0.754(12) 1 d D . P B 1
H13 H 0.073726 0.065210 0.587787 0.092 Uiso 0.754(12) 1 calc R . P B 1
C14 C 0.0469(5) 0.0613(5) 0.6647(5) 0.093(3) Uani 0.754(12) 1 d D . P B 1
H14 H 0.004008 0.064120 0.654813 0.111 Uiso 0.754(12) 1 calc R . P B 1
C15 C 0.0683(5) 0.0563(4) 0.7180(5) 0.089(3) Uani 0.754(12) 1 d D . P B 1
H15 H 0.040436 0.056413 0.744434 0.107 Uiso 0.754(12) 1 calc R . P B 1
C16 C 0.1322(4) 0.0508(4) 0.7334(3) 0.078(2) Uani 0.754(12) 1 d D . P B 1
H16 H 0.146622 0.046938 0.769599 0.094 Uiso 0.754(12) 1 calc R . P B 1
C17 C 0.1731(4) 0.0514(4) 0.6940(3) 0.0586(16) Uani 0.754(12) 1 d D . P B 1
H17 H 0.214909 0.046821 0.703330 0.070 Uiso 0.754(12) 1 calc R . P B 1
C12' C 0.1394(12) 0.060(2) 0.6272(10) 0.0530(15) Uani 0.246(12) 1 d D . P B 2
C13' C 0.0771(14) 0.060(2) 0.6014(13) 0.077(2) Uani 0.246(12) 1 d D . P B 2
H13' H 0.067761 0.059546 0.562806 0.092 Uiso 0.246(12) 1 calc R . P B 2
C14' C 0.0270(14) 0.0597(17) 0.6345(14) 0.093(3) Uani 0.246(12) 1 d D . P B 2
H14' H -0.018086 0.055034 0.616722 0.111 Uiso 0.246(12) 1 calc R . P B 2
C15' C 0.0453(15) 0.0665(17) 0.6927(13) 0.089(3) Uani 0.246(12) 1 d D . P B 2
H15' H 0.013945 0.070193 0.715125 0.107 Uiso 0.246(12) 1 calc R . P B 2
C16' C 0.1104(13) 0.0682(14) 0.7198(10) 0.078(2) Uani 0.246(12) 1 d D . P B 2
H16' H 0.120848 0.069847 0.758776 0.094 Uiso 0.246(12) 1 calc R . P B 2
C17' C 0.1577(11) 0.0672(13) 0.6866(8) 0.0586(16) Uani 0.246(12) 1 d D . P B 2
H17' H 0.202635 0.071413 0.704093 0.070 Uiso 0.246(12) 1 calc R . P B 2
C18 C 0.42732(16) 0.34989(15) 0.64710(12) 0.0375(6) Uani 1 1 d . . . . .
H18A H 0.460841 0.401772 0.663300 0.056 Uiso 1 1 calc GR . . . .
H18B H 0.379328 0.339059 0.625060 0.056 Uiso 1 1 calc GR . . . .
H18C H 0.446949 0.326850 0.621022 0.056 Uiso 1 1 calc GR . . . .
C19 C 0.39016(16) 0.35937(16) 0.74176(13) 0.0398(6) Uani 1 1 d . . . . .
H19A H 0.384145 0.339798 0.772755 0.060 Uiso 1 1 calc GR . . . .
H19B H 0.342898 0.351103 0.720778 0.060 Uiso 1 1 calc GR . . . .
H19C H 0.425442 0.410875 0.759074 0.060 Uiso 1 1 calc GR . . . .
C20 C 0.59093(18) 0.17661(17) 0.68372(14) 0.0430(6) Uani 1 1 d . . . . .
H20A H 0.601805 0.153980 0.649255 0.052 Uiso 1 1 calc R . . . .
H20B H 0.637921 0.215859 0.712976 0.052 Uiso 1 1 calc R . . . .
C21 C 0.55024(18) 0.12067(17) 0.71007(14) 0.0434(6) Uani 1 1 d . . . . .
H21A H 0.586334 0.117173 0.736835 0.052 Uiso 1 1 calc R . . . .
H21B H 0.518317 0.073210 0.678306 0.052 Uiso 1 1 calc R . . . .
C22 C 0.59589(17) 0.28246(16) 0.63505(14) 0.0409(6) Uani 1 1 d . . . . .
C23 C 0.66581(17) 0.33858(17) 0.67416(14) 0.0444(7) Uani 1 1 d . . . . .
H23 H 0.679553 0.341228 0.713113 0.053 Uiso 1 1 calc R . . . .
C24 C 0.71469(19) 0.39007(19) 0.65585(16) 0.0500(7) Uani 1 1 d . . . . .
H24 H 0.761094 0.427114 0.682418 0.060 Uiso 1 1 calc R . . . .
C25 C 0.6948(2) 0.38685(19) 0.59757(17) 0.0525(8) Uani 1 1 d . . . . .
H25 H 0.727928 0.421439 0.585076 0.063 Uiso 1 1 calc R . . . .
C26 C 0.6253(2) 0.33159(19) 0.55841(15) 0.0497(7) Uani 1 1 d . . . . .
H26 H 0.611501 0.328902 0.519439 0.060 Uiso 1 1 calc R . . . .
C27 C 0.57676(19) 0.28074(18) 0.57745(14) 0.0453(7) Uani 1 1 d . . . . .
H27 H 0.529984 0.244319 0.551062 0.054 Uiso 1 1 calc R . . . .
C28 C 0.46601(18) 0.14034(16) 0.58997(13) 0.0410(6) Uani 1 1 d . . . . .
C29 C 0.40556(18) 0.14404(17) 0.56221(13) 0.0440(7) Uani 1 1 d . . . . .
H29 H 0.402384 0.185495 0.578404 0.053 Uiso 1 1 calc R . . . .
C30 C 0.3500(2) 0.08774(19) 0.51116(15) 0.0516(7) Uani 1 1 d . . . . .
H30 H 0.310626 0.091928 0.493364 0.062 Uiso 1 1 calc R . . . .
C31 C 0.3535(2) 0.0250(2) 0.48668(16) 0.0590(9) Uani 1 1 d . . . . .
H31 H 0.315747 -0.013503 0.453118 0.071 Uiso 1 1 calc R . . . .
C32 C 0.4133(2) 0.02030(19) 0.51256(15) 0.0570(9) Uani 1 1 d . . . . .
H32 H 0.416473 -0.021052 0.495951 0.068 Uiso 1 1 calc R . . . .
C33 C 0.4687(2) 0.07726(17) 0.56338(14) 0.0470(7) Uani 1 1 d . . . . .
H33 H 0.508771 0.073391 0.580236 0.056 Uiso 1 1 calc R . . . .
C34 C 0.40455(17) 0.05682(16) 0.72689(13) 0.0409(6) Uani 1 1 d . . . . .
C35 C 0.36729(19) 0.01723(17) 0.66658(14) 0.0456(7) Uani 1 1 d . . . . .
H35 H 0.387565 0.035331 0.638936 0.055 Uiso 1 1 calc R . . . .
C36 C 0.3007(2) -0.04853(18) 0.64644(16) 0.0527(8) Uani 1 1 d . . . . .
H36 H 0.277338 -0.074148 0.605650 0.063 Uiso 1 1 calc R . . . .
C37 C 0.2687(2) -0.07640(19) 0.68609(18) 0.0569(9) Uani 1 1 d . . . . .
H37 H 0.224239 -0.120874 0.672487 0.068 Uiso 1 1 calc R . . . .
C38 C 0.3038(2) -0.0372(2) 0.74638(18) 0.0562(8) Uani 1 1 d . . . . .
H38 H 0.282636 -0.055470 0.773631 0.067 Uiso 1 1 calc R . . . .
C39 C 0.37057(18) 0.02917(18) 0.76698(15) 0.0464(7) Uani 1 1 d . . . . .
H39 H 0.392807 0.055434 0.807802 0.056 Uiso 1 1 calc R . . . .
C40 C 0.53082(16) 0.14881(16) 0.82653(13) 0.0389(6) Uani 1 1 d . . . . .
C41 C 0.54077(19) 0.09085(18) 0.83033(15) 0.0464(7) Uani 1 1 d . . . . .
H41 H 0.528909 0.052675 0.795540 0.056 Uiso 1 1 calc R . . . .
C42 C 0.5678(2) 0.0897(2) 0.88475(16) 0.0527(8) Uani 1 1 d . . . . .
H42 H 0.573190 0.050490 0.886571 0.063 Uiso 1 1 calc R . . . .
C43 C 0.5869(2) 0.1467(2) 0.93666(15) 0.0549(8) Uani 1 1 d . . . . .
H43 H 0.605762 0.146357 0.973430 0.066 Uiso 1 1 calc R . . . .
C44 C 0.57779(19) 0.2047(2) 0.93379(15) 0.0495(7) Uani 1 1 d . . . . .
H44 H 0.590433 0.243153 0.968670 0.059 Uiso 1 1 calc R . . . .
C45 C 0.54962(17) 0.20527(17) 0.87840(13) 0.0417(6) Uani 1 1 d . . . . .
H45 H 0.543552 0.244138 0.876632 0.050 Uiso 1 1 calc R . . . .
C46 C 0.44475(16) 0.25196(15) 0.80642(12) 0.0362(6) Uani 1 1 d . . . . .
C47 C 0.47529(17) 0.31916(16) 0.85338(12) 0.0382(6) Uani 1 1 d . . . . .
H47 H 0.520230 0.358007 0.855557 0.046 Uiso 1 1 calc R . . . .
C48 C 0.44063(18) 0.33017(18) 0.89734(13) 0.0438(7) Uani 1 1 d . . . . .
H48 H 0.462349 0.375885 0.927427 0.053 Uiso 1 1 calc R . . . .
C49 C 0.37483(19) 0.2737(2) 0.89606(14) 0.0483(7) Uani 1 1 d . . . . .
H49 H 0.351601 0.280720 0.924964 0.058 Uiso 1 1 calc R . . . .
C50 C 0.34367(18) 0.20593(19) 0.85073(14) 0.0463(7) Uani 1 1 d . . . . .
H50 H 0.299634 0.166880 0.849629 0.056 Uiso 1 1 calc R . . . .
C51 C 0.37769(17) 0.19618(17) 0.80732(13) 0.0419(6) Uani 1 1 d . . . . .
H51 H 0.355021 0.150371 0.777186 0.050 Uiso 1 1 calc R . . . .
C52 C 0.52764(16) 0.75460(15) 0.74671(12) 0.0364(6) Uani 1 1 d . . . . .
C53 C 0.57844(17) 0.82372(16) 0.74773(13) 0.0407(6) Uani 1 1 d . . . . .
H53 H 0.559928 0.852826 0.739725 0.049 Uiso 1 1 calc R . . . .
C54 C 0.65521(18) 0.85086(18) 0.76016(15) 0.0476(7) Uani 1 1 d . . . . .
H54 H 0.686373 0.897050 0.760341 0.057 Uiso 1 1 calc R . . . .
C55 C 0.68537(18) 0.80921(18) 0.77226(15) 0.0484(7) Uani 1 1 d . . . . .
H55 H 0.736584 0.827348 0.781093 0.058 Uiso 1 1 calc R . . . .
C56 C 0.63766(17) 0.74013(16) 0.77093(13) 0.0415(6) Uani 1 1 d . . . . .
H56 H 0.656785 0.711217 0.778279 0.050 Uiso 1 1 calc R . . . .
C57 C 0.56132(16) 0.71393(15) 0.75863(12) 0.0358(6) Uani 1 1 d . . . . .
C58 C 0.51037(15) 0.64204(15) 0.75880(11) 0.0336(5) Uani 1 1 d . . . . .
C59 C 0.38143(16) 0.55934(14) 0.74957(12) 0.0346(5) Uani 1 1 d . . . . .
C60 C 0.31346(16) 0.56764(15) 0.74197(13) 0.0374(6) Uani 1 1 d . . . . .
C61 C 0.24153(17) 0.52431(17) 0.73960(14) 0.0432(6) Uani 1 1 d . . . . .
H61 H 0.220519 0.478472 0.742387 0.052 Uiso 1 1 calc R . . . .
C62 C 0.12817(18) 0.5394(2) 0.72299(18) 0.0568(8) Uani 1 1 d D U . . .
H62A H 0.122826 0.582164 0.733536 0.068 Uiso 0.762(8) 1 calc R . P C 1
H62B H 0.109223 0.513152 0.748712 0.068 Uiso 0.762(8) 1 calc R . P C 1
H62C H 0.120365 0.578709 0.719791 0.068 Uiso 0.238(8) 1 calc R . P C 2
H62D H 0.113586 0.528760 0.756902 0.068 Uiso 0.238(8) 1 calc R . P C 2
C63 C 0.0833(4) 0.4911(3) 0.6589(3) 0.0654(14) Uani 0.762(8) 1 d D U P C 1
C64 C 0.0301(4) 0.4180(4) 0.6449(4) 0.0899(18) Uani 0.762(8) 1 d D U P C 1
H64 H 0.019838 0.399259 0.674652 0.108 Uiso 0.762(8) 1 calc R . P C 1
C65 C -0.0081(5) 0.3731(6) 0.5833(5) 0.111(2) Uani 0.762(8) 1 d D U P C 1
H65 H -0.042838 0.324005 0.573089 0.134 Uiso 0.762(8) 1 calc R . P C 1
C66 C 0.0045(5) 0.3992(5) 0.5402(4) 0.107(2) Uani 0.762(8) 1 d D U P C 1
H66 H -0.022183 0.368655 0.500610 0.128 Uiso 0.762(8) 1 calc R . P C 1
C67 C 0.0583(4) 0.4735(5) 0.5543(3) 0.0933(19) Uani 0.762(8) 1 d D U P C 1
H67 H 0.066960 0.491927 0.524214 0.112 Uiso 0.762(8) 1 calc R . P C 1
C68 C 0.0974(3) 0.5176(4) 0.6128(3) 0.0736(15) Uani 0.762(8) 1 d D U P C 1
H68 H 0.133797 0.565930 0.622168 0.088 Uiso 0.762(8) 1 calc R . P C 1
C63' C 0.0810(12) 0.4731(8) 0.6674(6) 0.0654(14) Uani 0.238(8) 1 d D . P C 2
C64' C 0.0266(12) 0.4128(10) 0.6744(10) 0.0899(18) Uani 0.238(8) 1 d D . P C 2
H64' H 0.023803 0.409095 0.711276 0.108 Uiso 0.238(8) 1 calc R . P C 2
C65' C -0.0253(12) 0.3564(12) 0.6180(11) 0.111(2) Uani 0.238(8) 1 d D . P C 2
H65' H -0.062294 0.312717 0.618164 0.134 Uiso 0.238(8) 1 calc R . P C 2
C66' C -0.0229(16) 0.3637(16) 0.5651(11) 0.107(2) Uani 0.238(8) 1 d D . P C 2
H66' H -0.060823 0.327487 0.530599 0.128 Uiso 0.238(8) 1 calc R . P C 2
C67' C 0.0367(12) 0.4260(14) 0.5608(9) 0.0933(19) Uani 0.238(8) 1 d D . P C 2
H67' H 0.042093 0.428381 0.524053 0.112 Uiso 0.238(8) 1 calc R . P C 2
C68' C 0.0852(11) 0.4815(11) 0.6128(7) 0.0736(15) Uani 0.238(8) 1 d D . P C 2
H68' H 0.121427 0.525303 0.612202 0.088 Uiso 0.238(8) 1 calc R . P C 2
C69 C 0.39511(17) 0.54372(16) 0.80654(13) 0.0393(6) Uani 1 1 d . . . . .
H69A H 0.435683 0.534215 0.809685 0.059 Uiso 1 1 calc GR . . . .
H69B H 0.350762 0.501878 0.804957 0.059 Uiso 1 1 calc GR . . . .
H69C H 0.407460 0.585283 0.840647 0.059 Uiso 1 1 calc GR . . . .
C70 C 0.36805(16) 0.49656(15) 0.69464(13) 0.0388(6) Uani 1 1 d . . . . .
H70A H 0.360497 0.507771 0.659599 0.058 Uiso 1 1 calc GR . . . .
H70B H 0.324566 0.452342 0.690651 0.058 Uiso 1 1 calc GR . . . .
H70C H 0.410720 0.490288 0.699284 0.058 Uiso 1 1 calc GR . . . .
C71 C 0.44171(19) 0.87262(17) 0.78521(14) 0.0461(7) Uani 1 1 d . . . . .
H71A H 0.473358 0.913519 0.775141 0.055 Uiso 1 1 calc R . . . .
H71B H 0.402800 0.880409 0.796859 0.055 Uiso 1 1 calc R . . . .
C72 C 0.48792(18) 0.86927(16) 0.83699(13) 0.0420(6) Uani 1 1 d . . . . .
H72A H 0.488401 0.899387 0.874319 0.050 Uiso 1 1 calc R . . . .
H72B H 0.539041 0.888398 0.835697 0.050 Uiso 1 1 calc R . . . .
C73 C 0.42978(17) 0.82245(16) 0.66084(13) 0.0412(6) Uani 1 1 d . . . . .
C74 C 0.46434(18) 0.79559(17) 0.62469(13) 0.0426(6) Uani 1 1 d . . . . .
H74 H 0.471966 0.758533 0.629421 0.051 Uiso 1 1 calc R . . . .
C75 C 0.4872(2) 0.82305(18) 0.58225(14) 0.0493(7) Uani 1 1 d . . . . .
H75 H 0.510660 0.804743 0.558842 0.059 Uiso 1 1 calc R . . . .
C76 C 0.4759(2) 0.87785(19) 0.57373(14) 0.0537(8) Uani 1 1 d . . . . .
H76 H 0.491377 0.896175 0.544752 0.064 Uiso 1 1 calc R . . . .
C77 C 0.4410(2) 0.90489(19) 0.60924(14) 0.0515(8) Uani 1 1 d . . . . .
H77 H 0.432537 0.941166 0.603685 0.062 Uiso 1 1 calc R . . . .
C78 C 0.41896(19) 0.87810(17) 0.65277(14) 0.0444(7) Uani 1 1 d . . . . .
H78 H 0.396706 0.897297 0.676885 0.053 Uiso 1 1 calc R . . . .
C79 C 0.29986(18) 0.76452(17) 0.69455(16) 0.0471(7) Uani 1 1 d . . . . .
C80 C 0.2597(2) 0.7365(2) 0.63505(18) 0.0579(9) Uani 1 1 d . . . . .
H80 H 0.283769 0.733191 0.606094 0.070 Uiso 1 1 calc R . . . .
C81 C 0.1840(2) 0.7134(3) 0.6177(3) 0.0794(13) Uani 1 1 d . . . . .
H81 H 0.157897 0.694201 0.577400 0.095 Uiso 1 1 calc R . . . .
C82 C 0.1475(3) 0.7185(3) 0.6598(3) 0.0857(15) Uani 1 1 d . . . . .
H82 H 0.096944 0.703340 0.648254 0.103 Uiso 1 1 calc R . . . .
C83 C 0.1863(3) 0.7461(3) 0.7184(3) 0.0770(13) Uani 1 1 d . . . . .
H83 H 0.161898 0.749730 0.747090 0.092 Uiso 1 1 calc R . . . .
C84 C 0.2619(2) 0.7690(2) 0.73630(19) 0.0590(9) Uani 1 1 d . . . . .
H84 H 0.287315 0.787502 0.776725 0.071 Uiso 1 1 calc R . . . .
C85 C 0.37204(18) 0.76021(17) 0.86658(13) 0.0422(6) Uani 1 1 d . . . . .
C86 C 0.3546(2) 0.81428(19) 0.88898(14) 0.0489(7) Uani 1 1 d . . . . .
H86 H 0.385418 0.861459 0.890947 0.059 Uiso 1 1 calc R . . . .
C87 C 0.2923(2) 0.7987(2) 0.90824(16) 0.0579(9) Uani 1 1 d . . . . .
H87 H 0.281549 0.835421 0.922745 0.069 Uiso 1 1 calc R . . . .
C88 C 0.2455(2) 0.7291(2) 0.90627(16) 0.0600(9) Uani 1 1 d . . . . .
H88 H 0.203235 0.718840 0.918746 0.072 Uiso 1 1 calc R . . . .
C89 C 0.2626(2) 0.6748(2) 0.88546(15) 0.0545(8) Uani 1 1 d . . . . .
H89 H 0.232505 0.628149 0.884841 0.065 Uiso 1 1 calc R . . . .
C90 C 0.32529(19) 0.69071(17) 0.86547(14) 0.0454(7) Uani 1 1 d . . . . .
H90 H 0.336054 0.653949 0.851067 0.055 Uiso 1 1 calc R . . . .
C91 C 0.52083(18) 0.78669(16) 0.89604(13) 0.0420(6) Uani 1 1 d . . . . .
C92 C 0.5046(2) 0.76986(18) 0.94531(13) 0.0474(7) Uani 1 1 d . . . . .
H92 H 0.455632 0.750759 0.946831 0.057 Uiso 1 1 calc R . . . .
C93 C 0.5597(2) 0.7809(2) 0.99234(15) 0.0533(8) Uani 1 1 d . . . . .
H93 H 0.547650 0.769401 1.024953 0.064 Uiso 1 1 calc R . . . .
C94 C 0.6326(2) 0.80907(19) 0.99034(15) 0.0534(8) Uani 1 1 d . . . . .
H94 H 0.669869 0.816992 1.021758 0.064 Uiso 1 1 calc R . . . .
C95 C 0.6497(2) 0.82546(18) 0.94128(14) 0.0501(7) Uani 1 1 d . . . . .
H95 H 0.698633 0.843882 0.939727 0.060 Uiso 1 1 calc R . . . .
C96 C 0.59476(18) 0.81464(16) 0.89457(14) 0.0452(7) Uani 1 1 d . . . . .
H96 H 0.607048 0.826022 0.861983 0.054 Uiso 1 1 calc R . . . .
C97 C 0.38740(16) 0.64440(15) 0.64938(12) 0.0362(6) Uani 1 1 d . . . . .
C98 C 0.31483(17) 0.61416(17) 0.61224(13) 0.0423(6) Uani 1 1 d . . . . .
H98 H 0.281903 0.625408 0.628071 0.051 Uiso 1 1 calc R . . . .
C99 C 0.28964(18) 0.56802(18) 0.55269(14) 0.0492(7) Uani 1 1 d . . . . .
H99 H 0.241326 0.550456 0.529619 0.059 Uiso 1 1 calc R . . . .
C100 C 0.33572(19) 0.54822(17) 0.52769(14) 0.0475(7) Uani 1 1 d . . . . .
H100 H 0.318657 0.516488 0.488246 0.057 Uiso 1 1 calc R . . . .
C101 C 0.40808(18) 0.57663(16) 0.56265(13) 0.0422(6) Uani 1 1 d . . . . .
H101 H 0.440071 0.563871 0.546692 0.051 Uiso 1 1 calc R . . . .
C102 C 0.43301(17) 0.62432(16) 0.62173(12) 0.0382(6) Uani 1 1 d . . . . .
H102 H 0.482257 0.643748 0.643843 0.046 Uiso 1 1 calc R . . . .
C103 C 0.60963(19) 0.48120(19) 0.64933(14) 0.0470(7) Uani 1 1 d . . . . .
H10A H 0.592197 0.438787 0.660640 0.056 Uiso 1 1 calc R . . . .
H10B H 0.662547 0.501571 0.653664 0.056 Uiso 1 1 calc R . . . .
C104 C 0.5660(2) 0.46118(18) 0.58613(14) 0.0488(7) Uani 1 1 d . . . . .
H10C H 0.513476 0.426228 0.577393 0.059 Uiso 1 1 calc R . . . .
H10D H 0.585961 0.441490 0.557335 0.059 Uiso 1 1 calc R . . . .
C105 C 0.5780(2) 0.53479(18) 0.58693(14) 0.0494(7) Uani 1 1 d . . . . .
H10E H 0.540054 0.529235 0.554908 0.059 Uiso 1 1 calc R . . . .
H10F H 0.627018 0.564844 0.583939 0.059 Uiso 1 1 calc R . . . .
C106 C 0.5708(2) 0.56667(19) 0.64795(14) 0.0490(7) Uani 1 1 d . . . . .
H10G H 0.601840 0.619473 0.664111 0.059 Uiso 1 1 calc R . . . .
H10H H 0.519352 0.553648 0.644838 0.059 Uiso 1 1 calc R . . . .
C107 C 0.5797(2) 0.52140(19) 0.89221(14) 0.0507(8) Uani 1 1 d . . . . .
H10I H 0.620334 0.511254 0.895309 0.061 Uiso 1 1 calc R . . . .
H10J H 0.533178 0.476007 0.869614 0.061 Uiso 1 1 calc R . . . .
C108 C 0.5768(2) 0.5563(2) 0.95376(15) 0.0540(8) Uani 1 1 d . . . . .
H10K H 0.626067 0.584450 0.982866 0.065 Uiso 1 1 calc R . . . .
H10L H 0.543242 0.519912 0.967050 0.065 Uiso 1 1 calc R . . . .
C109 C 0.5472(2) 0.6054(2) 0.94309(15) 0.0552(8) Uani 1 1 d . . . . .
H10M H 0.493595 0.577760 0.924068 0.066 Uiso 1 1 calc R . . . .
H10N H 0.559039 0.644112 0.980022 0.066 Uiso 1 1 calc R . . . .
C110 C 0.5888(2) 0.63523(18) 0.90216(13) 0.0481(7) Uani 1 1 d . . . . .
H11O H 0.562534 0.651457 0.879055 0.058 Uiso 1 1 calc R . . . .
H11P H 0.638783 0.675918 0.924714 0.058 Uiso 1 1 calc R . . . .
Br1 Br 0.19625(3) 0.32728(3) 0.38322(2) 0.0686(2) Uani 0.746(4) 1 d . . P D 1
Br2 Br 0.15527(2) 0.12472(2) 0.47470(2) 0.05518(16) Uani 0.799(3) 1 d . . P D 1
Mg2 Mg 0.17147(6) 0.22541(6) 0.42840(5) 0.0480(2) Uani 1 1 d D . . . .
O6 O 0.05982(13) 0.19931(13) 0.41853(13) 0.0604(6) Uani 1 1 d . . . . .
O7 O 0.20053(14) 0.29940(12) 0.51618(10) 0.0531(5) Uani 1 1 d . . . . .
O8 O 0.28032(13) 0.24841(14) 0.43381(10) 0.0531(5) Uani 1 1 d . . . . .
O9 O 0.1408(7) 0.1512(5) 0.3416(3) 0.059(2) Uani 0.604(9) 1 d D U P D 1
C127 C 0.141(2) 0.0836(17) 0.3289(8) 0.069(2) Uani 0.604(9) 1 d D U P D 1
H12C H 0.099387 0.047709 0.337023 0.083 Uiso 0.604(9) 1 calc R . P D 1
H12D H 0.187378 0.091060 0.352035 0.083 Uiso 0.604(9) 1 calc R . P D 1
C128 C 0.133(3) 0.060(2) 0.2622(8) 0.095(2) Uani 0.604(9) 1 d D U P D 1
H12E H 0.180612 0.086352 0.255069 0.114 Uiso 0.604(9) 1 calc R . P D 1
H12F H 0.113238 0.008205 0.243869 0.114 Uiso 0.604(9) 1 calc R . P D 1
C129 C 0.0782(6) 0.0822(6) 0.2397(4) 0.093(2) Uani 0.604(9) 1 d D U P D 1
H12G H 0.078207 0.084455 0.200440 0.111 Uiso 0.604(9) 1 calc R . P D 1
H12H H 0.027834 0.049075 0.238506 0.111 Uiso 0.604(9) 1 calc R . P D 1
C130 C 0.1107(6) 0.1575(5) 0.2872(3) 0.076(2) Uani 0.604(9) 1 d D U P D 1
H13C H 0.149685 0.194425 0.277865 0.091 Uiso 0.604(9) 1 calc R . P D 1
H13D H 0.072155 0.169965 0.290980 0.091 Uiso 0.604(9) 1 calc R . P D 1
O9" O 0.1256(12) 0.1381(9) 0.3451(5) 0.059(2) Uani 0.396(9) 1 d D . P D 2
C27" C 0.145(4) 0.082(3) 0.3241(12) 0.069(2) Uani 0.396(9) 1 d D . P D 2
H27A H 0.114060 0.039637 0.332666 0.083 Uiso 0.396(9) 1 calc R . P D 2
H27B H 0.196799 0.100488 0.343486 0.083 Uiso 0.396(9) 1 calc R . P D 2
C28" C 0.130(4) 0.063(4) 0.2573(12) 0.095(2) Uani 0.396(9) 1 d D . P D 2
H28A H 0.173943 0.067902 0.246087 0.114 Uiso 0.396(9) 1 calc R . P D 2
H28B H 0.088767 0.013652 0.235701 0.114 Uiso 0.396(9) 1 calc R . P D 2
C29" C 0.1104(9) 0.1176(10) 0.2442(6) 0.093(2) Uani 0.396(9) 1 d D . P D 2
H29A H 0.154564 0.161333 0.247081 0.111 Uiso 0.396(9) 1 calc R . P D 2
H29B H 0.074602 0.096334 0.205031 0.111 Uiso 0.396(9) 1 calc R . P D 2
C30" C 0.0772(8) 0.1330(9) 0.2926(5) 0.076(2) Uani 0.396(9) 1 d D . P D 2
H30A H 0.077310 0.178405 0.298848 0.091 Uiso 0.396(9) 1 calc R . P D 2
H30B H 0.026259 0.093751 0.283148 0.091 Uiso 0.396(9) 1 calc R . P D 2
C115 C 0.0323(2) 0.2495(2) 0.4227(2) 0.0665(10) Uani 1 1 d . . . . .
H11Q H 0.028269 0.259872 0.386499 0.080 Uiso 1 1 calc R . . . .
H11R H 0.065893 0.295063 0.456179 0.080 Uiso 1 1 calc R . . . .
C116 C -0.0415(2) 0.2135(3) 0.4314(3) 0.0857(15) Uani 1 1 d . . . . .
H11S H -0.074315 0.227397 0.412975 0.103 Uiso 1 1 calc R . . . .
H11T H -0.037301 0.226213 0.473548 0.103 Uiso 1 1 calc R . . . .
C117 C -0.0701(2) 0.1340(3) 0.4019(3) 0.0864(15) Uani 1 1 d . . . . .
H11U H -0.099969 0.106768 0.423143 0.104 Uiso 1 1 calc R . . . .
H11V H -0.100437 0.115820 0.361003 0.104 Uiso 1 1 calc R . . . .
C118 C -0.0029(2) 0.1273(2) 0.4040(3) 0.0904(17) Uani 1 1 d . . . . .
H11W H 0.004784 0.107727 0.433952 0.108 Uiso 1 1 calc R . . . .
H11X H -0.008692 0.094728 0.365575 0.108 Uiso 1 1 calc R . . . .
C119 C 0.2461(2) 0.37774(19) 0.53991(17) 0.0587(9) Uani 1 1 d . . . . .
H11Y H 0.257019 0.396219 0.508351 0.070 Uiso 1 1 calc R . . . .
H H 0.292690 0.393901 0.568873 0.070 Uiso 1 1 calc R . . . .
C120 C 0.1988(2) 0.4027(2) 0.56900(19) 0.0654(10) Uani 1 1 d . . . . .
H12I H 0.229641 0.450218 0.600874 0.079 Uiso 1 1 calc R . . . .
H12J H 0.163902 0.405153 0.540152 0.079 Uiso 1 1 calc R . . . .
C121 C 0.1584(2) 0.3446(2) 0.5930(2) 0.0728(12) Uani 1 1 d . . . . .
H12K H 0.182160 0.361184 0.635457 0.087 Uiso 1 1 calc R . . . .
H12L H 0.106714 0.332353 0.586674 0.087 Uiso 1 1 calc R . . . .
C122 C 0.1631(3) 0.2803(2) 0.55931(19) 0.0706(11) Uani 1 1 d . . . . .
H12M H 0.190967 0.268934 0.586227 0.085 Uiso 1 1 calc R . . . .
H12N H 0.113400 0.237919 0.539407 0.085 Uiso 1 1 calc R . . . .
C123 C 0.33772(19) 0.2718(2) 0.48802(16) 0.0559(8) Uani 1 1 d . . . . .
H12O H 0.317698 0.243490 0.512162 0.067 Uiso 1 1 calc R . . . .
H12P H 0.358265 0.323083 0.511315 0.067 Uiso 1 1 calc R . . . .
C124 C 0.3964(2) 0.2590(2) 0.46760(18) 0.0612(9) Uani 1 1 d . . . . .
H12Q H 0.384582 0.209023 0.459835 0.073 Uiso 1 1 calc R . . . .
H12R H 0.445341 0.291970 0.496851 0.073 Uiso 1 1 calc R . . . .
C125 C 0.3931(2) 0.2747(3) 0.4108(2) 0.0722(11) Uani 1 1 d . . . . .
H12S H 0.425270 0.326353 0.419341 0.087 Uiso 1 1 calc R . . . .
H12T H 0.408507 0.247197 0.383379 0.087 Uiso 1 1 calc R . . . .
C126 C 0.3139(2) 0.2517(2) 0.38540(16) 0.0584(9) Uani 1 1 d . . . . .
H12U H 0.310417 0.286539 0.369552 0.070 Uiso 1 1 calc R . . . .
H12V H 0.288431 0.204184 0.353378 0.070 Uiso 1 1 calc R . . . .
Br3 Br 0.11799(3) 0.44466(3) 0.83077(3) 0.0599(2) Uani 0.559(3) 1 d . . P E 1
Br4 Br 0.19349(4) 0.31614(3) 0.95921(3) 0.0766(2) Uani 0.702(4) 1 d . . P E 1
Mg3 Mg 0.15333(6) 0.37728(7) 0.89203(6) 0.0551(3) Uani 1 1 d D . . . .
O10 O 0.0546(4) 0.2773(4) 0.8416(6) 0.0759(18) Uani 0.749(13) 1 d D . P E 1
C131 C -0.0176(5) 0.2678(4) 0.8144(5) 0.090(3) Uani 0.749(13) 1 d D . P E 1
H13E H -0.022125 0.267500 0.774165 0.108 Uiso 0.749(13) 1 calc R . P E 1
H13F H -0.024174 0.306495 0.837799 0.108 Uiso 0.749(13) 1 calc R . P E 1
C132 C -0.0735(5) 0.1950(5) 0.8142(6) 0.136(4) Uani 0.749(13) 1 d D . P E 1
H13G H -0.086718 0.200466 0.851080 0.163 Uiso 0.749(13) 1 calc R . P E 1
H13H H -0.118596 0.171289 0.780915 0.163 Uiso 0.749(13) 1 calc R . P E 1
C133 C -0.0344(3) 0.1528(4) 0.8082(5) 0.082(2) Uani 0.749(13) 1 d D . P E 1
H13I H -0.046360 0.122936 0.832423 0.099 Uiso 0.749(13) 1 calc R . P E 1
H13J H -0.049586 0.120951 0.766962 0.099 Uiso 0.749(13) 1 calc R . P E 1
C134 C 0.0468(6) 0.2060(6) 0.8286(8) 0.102(4) Uani 0.749(13) 1 d D . P E 1
H13K H 0.071117 0.203106 0.864042 0.122 Uiso 0.749(13) 1 calc R . P E 1
H13L H 0.069170 0.196147 0.797694 0.122 Uiso 0.749(13) 1 calc R . P E 1
O10" O 0.0532(12) 0.2817(12) 0.8353(19) 0.0759(18) Uani 0.251(13) 1 d D . P E 2
C31" C -0.0153(18) 0.2836(14) 0.8373(16) 0.090(3) Uani 0.251(13) 1 d D . P E 2
H31A H -0.038356 0.284830 0.800497 0.108 Uiso 0.251(13) 1 calc R . P E 2
H31B H -0.005087 0.325903 0.870432 0.108 Uiso 0.251(13) 1 calc R . P E 2
C32" C -0.0644(13) 0.2143(15) 0.8455(18) 0.136(4) Uani 0.251(13) 1 d D . P E 2
H32A H -0.075443 0.225154 0.883046 0.163 Uiso 0.251(13) 1 calc R . P E 2
H32B H -0.111091 0.185032 0.813366 0.163 Uiso 0.251(13) 1 calc R . P E 2
C33" C -0.0235(12) 0.1743(12) 0.8454(14) 0.082(2) Uani 0.251(13) 1 d D . P E 2
H33A H -0.057086 0.122377 0.823524 0.099 Uiso 0.251(13) 1 calc R . P E 2
H33B H -0.000093 0.181950 0.885864 0.099 Uiso 0.251(13) 1 calc R . P E 2
C34" C 0.034(2) 0.2052(19) 0.815(3) 0.102(4) Uani 0.251(13) 1 d D . P E 2
H34A H 0.077154 0.200751 0.828621 0.122 Uiso 0.251(13) 1 calc R . P E 2
H34B H 0.013664 0.181662 0.772351 0.122 Uiso 0.251(13) 1 calc R . P E 2
O11 O 0.09213(18) 0.39877(19) 0.94774(16) 0.0841(9) Uani 1 1 d . . . . .
O12 O 0.25019(14) 0.47557(14) 0.94498(11) 0.0578(6) Uani 1 1 d . . . . .
O13 O 0.20540(14) 0.35038(14) 0.82920(11) 0.0567(6) Uani 1 1 d . . . . .
C135 C 0.0472(4) 0.3495(4) 0.9746(3) 0.119(2) Uani 1 1 d . . . . .
H13M H 0.063261 0.314876 0.976742 0.143 Uiso 1 1 calc R . . . .
H13N H -0.005339 0.322922 0.952136 0.143 Uiso 1 1 calc R . . . .
C136 C 0.0612(4) 0.3991(4) 1.0349(3) 0.112(2) Uani 1 1 d . . . . .
H13O H 0.104528 0.406898 1.062855 0.134 Uiso 1 1 calc R . . . .
H13P H 0.018294 0.379297 1.049140 0.134 Uiso 1 1 calc R . . . .
C137 C 0.0754(3) 0.4715(4) 1.0273(2) 0.0951(18) Uani 1 1 d . . . . .
H13Q H 0.034266 0.479714 1.031583 0.114 Uiso 1 1 calc R . . . .
H13R H 0.121319 0.512765 1.056378 0.114 Uiso 1 1 calc R . . . .
C138 C 0.0812(3) 0.4600(4) 0.9639(2) 0.0918(16) Uani 1 1 d . . . . .
H13S H 0.035700 0.449653 0.936948 0.110 Uiso 1 1 calc R . . . .
H13T H 0.123006 0.502906 0.963008 0.110 Uiso 1 1 calc R . . . .
C139 C 0.2737(2) 0.5091(2) 1.00991(16) 0.0629(9) Uani 1 1 d . . . . .
H13U H 0.275978 0.475238 1.027712 0.076 Uiso 1 1 calc R . . . .
H13V H 0.238710 0.522693 1.022893 0.076 Uiso 1 1 calc R . . . .
C140 C 0.3479(2) 0.5740(3) 1.02761(19) 0.0730(11) Uani 1 1 d . . . . .
H14C H 0.386866 0.563269 1.038992 0.088 Uiso 1 1 calc R . . . .
H14D H 0.353469 0.613611 1.060866 0.088 Uiso 1 1 calc R . . . .
C141 C 0.3517(2) 0.5937(2) 0.97298(18) 0.0644(9) Uani 1 1 d . . . . .
H14E H 0.402899 0.619326 0.972220 0.077 Uiso 1 1 calc R . . . .
H14F H 0.329461 0.623683 0.970936 0.077 Uiso 1 1 calc R . . . .
C142 C 0.3068(2) 0.5199(2) 0.92294(17) 0.0578(8) Uani 1 1 d . . . . .
H14G H 0.284351 0.523608 0.887218 0.069 Uiso 1 1 calc R . . . .
H14H H 0.338227 0.499369 0.913778 0.069 Uiso 1 1 calc R . . . .
C143 C 0.2631(2) 0.3319(2) 0.83657(18) 0.0597(9) Uani 1 1 d . . . . .
H14I H 0.274287 0.328538 0.875318 0.072 Uiso 1 1 calc R . . . .
H14J H 0.308473 0.367848 0.832365 0.072 Uiso 1 1 calc R . . . .
C144 C 0.2295(2) 0.2583(2) 0.78682(19) 0.0612(9) Uani 1 1 d . . . . .
H14K H 0.199493 0.219035 0.799191 0.073 Uiso 1 1 calc R . . . .
H14L H 0.268228 0.250691 0.774552 0.073 Uiso 1 1 calc R . . . .
C145 C 0.1815(2) 0.2626(2) 0.73689(19) 0.0652(10) Uani 1 1 d . . . . .
H14M H 0.204091 0.267084 0.705009 0.078 Uiso 1 1 calc R . . . .
H14N H 0.131966 0.219553 0.720687 0.078 Uiso 1 1 calc R . . . .
C146 C 0.1780(3) 0.3298(2) 0.76586(17) 0.0678(10) Uani 1 1 d . . . . .
H14O H 0.208596 0.368861 0.753548 0.081 Uiso 1 1 calc R . . . .
H14P H 0.126893 0.319581 0.754601 0.081 Uiso 1 1 calc R . . . .
Cl1 Cl 0.19625(3) 0.32728(3) 0.38322(2) 0.0686(2) Uani 0.254(4) 1 d . . P D 2
Cl2 Cl 0.15527(2) 0.12472(2) 0.47470(2) 0.05518(16) Uani 0.201(3) 1 d . . P D 2
Cl3 Cl 0.11799(3) 0.44466(3) 0.83077(3) 0.0599(2) Uani 0.441(3) 1 d . . P E 2
Cl4 Cl 0.19349(4) 0.31614(3) 0.95921(3) 0.0766(2) Uani 0.298(4) 1 d . . P E 2

loop_
_atom_site_aniso_label
_atom_site_aniso_U_11
_atom_site_aniso_U_22
_atom_site_aniso_U_33
_atom_site_aniso_U_23
_atom_site_aniso_U_13
_atom_site_aniso_U_12
Fe1 0.0391(2) 0.0293(2) 0.0368(2) 0.01307(17) 0.01465(17) 0.02354(18)
Fe2 0.0420(2) 0.0286(2) 0.0356(2) 0.01200(16) 0.01456(17) 0.02424(18)
P1 0.0461(4) 0.0346(3) 0.0405(3) 0.0158(3) 0.0194(3) 0.0281(3)
P2 0.0461(4) 0.0321(3) 0.0403(3) 0.0152(3) 0.0163(3) 0.0271(3)
P3 0.0490(4) 0.0325(3) 0.0396(3) 0.0148(3) 0.0167(3) 0.0289(3)
P4 0.0517(4) 0.0320(3) 0.0360(3) 0.0126(3) 0.0164(3) 0.0282(3)
Mg1 0.0381(4) 0.0289(4) 0.0379(4) 0.0107(3) 0.0117(3) 0.0217(4)
O1 0.0458(10) 0.0301(9) 0.0423(10) 0.0123(8) 0.0174(8) 0.0234(8)
O2 0.0481(11) 0.0369(10) 0.0417(10) 0.0152(8) 0.0160(8) 0.0311(9)
O3 0.0521(11) 0.0371(10) 0.0423(10) 0.0157(8) 0.0189(9) 0.0317(9)
O4 0.0394(10) 0.0433(11) 0.0535(12) 0.0170(10) 0.0131(9) 0.0205(9)
C111 0.050(3) 0.068(3) 0.060(3) 0.018(2) 0.000(2) 0.017(2)
C112 0.050(3) 0.139(6) 0.099(4) 0.053(4) 0.005(3) 0.021(3)
C113 0.056(3) 0.148(7) 0.095(4) 0.050(4) 0.015(3) 0.006(3)
C114 0.043(2) 0.103(4) 0.074(3) 0.036(3) 0.0241(19) 0.027(2)
O4" 0.0394(10) 0.0433(11) 0.0535(12) 0.0170(10) 0.0131(9) 0.0205(9)
C11" 0.042(18) 0.06(2) 0.052(19) 0.037(18) 0.014(14) 0.022(17)
C12" 0.050(3) 0.139(6) 0.099(4) 0.053(4) 0.005(3) 0.021(3)
C13" 0.056(3) 0.148(7) 0.095(4) 0.050(4) 0.015(3) 0.006(3)
C14" 0.043(2) 0.103(4) 0.074(3) 0.036(3) 0.0241(19) 0.027(2)
O5 0.0589(12) 0.0347(10) 0.0388(10) 0.0114(8) 0.0161(9) 0.0316(9)
N1 0.0413(12) 0.0308(11) 0.0378(11) 0.0137(9) 0.0159(9) 0.0252(10)
N2 0.0437(12) 0.0306(11) 0.0409(11) 0.0152(9) 0.0168(9) 0.0245(10)
N3 0.0395(12) 0.0301(11) 0.0467(13) 0.0145(10) 0.0125(10) 0.0195(10)
N4 0.0401(12) 0.0321(12) 0.0534(14) 0.0169(11) 0.0111(10) 0.0200(10)
N5 0.0435(12) 0.0284(11) 0.0364(11) 0.0114(9) 0.0146(9) 0.0237(10)
N6 0.0434(12) 0.0316(11) 0.0400(11) 0.0141(9) 0.0171(9) 0.0239(10)
N7 0.0432(13) 0.0400(13) 0.0576(15) 0.0219(11) 0.0202(11) 0.0279(11)
N8 0.0452(13) 0.0433(14) 0.0596(15) 0.0230(12) 0.0202(12) 0.0284(12)
C1 0.0424(14) 0.0350(14) 0.0390(13) 0.0142(11) 0.0166(11) 0.0243(12)
C2 0.0445(15) 0.0449(16) 0.0482(15) 0.0181(13) 0.0149(12) 0.0304(13)
C3 0.0447(16) 0.0500(18) 0.0593(18) 0.0195(15) 0.0144(14) 0.0315(14)
C4 0.0386(15) 0.0453(17) 0.0576(18) 0.0170(14) 0.0134(13) 0.0204(13)
C5 0.0470(16) 0.0372(15) 0.0479(15) 0.0160(12) 0.0176(12) 0.0256(13)
C6 0.0426(14) 0.0362(14) 0.0401(13) 0.0151(11) 0.0175(11) 0.0257(12)
C7 0.0439(14) 0.0282(12) 0.0363(13) 0.0116(10) 0.0177(11) 0.0238(11)
C8 0.0412(14) 0.0333(13) 0.0425(14) 0.0162(11) 0.0161(11) 0.0260(12)
C9 0.0398(14) 0.0328(13) 0.0433(14) 0.0160(11) 0.0147(11) 0.0246(11)
C10 0.0419(15) 0.0372(15) 0.0503(16) 0.0173(12) 0.0141(12) 0.0254(12)
C11 0.0459(16) 0.0356(15) 0.0604(19) 0.0166(14) 0.0087(14) 0.0167(13)
C12 0.036(3) 0.0321(17) 0.076(4) 0.012(3) 0.008(3) 0.012(3)
C13 0.047(3) 0.057(3) 0.136(8) 0.048(6) 0.027(5) 0.027(3)
C14 0.070(5) 0.067(3) 0.176(11) 0.063(7) 0.065(7) 0.043(4)
C15 0.072(5) 0.044(3) 0.146(8) 0.026(4) 0.064(5) 0.023(3)
C16 0.073(4) 0.055(4) 0.089(4) 0.019(3) 0.037(3) 0.018(3)
C17 0.047(3) 0.049(3) 0.070(3) 0.017(2) 0.022(2) 0.0180(19)
C12' 0.036(3) 0.0321(17) 0.076(4) 0.012(3) 0.008(3) 0.012(3)
C13' 0.047(3) 0.057(3) 0.136(8) 0.048(6) 0.027(5) 0.027(3)
C14' 0.070(5) 0.067(3) 0.176(11) 0.063(7) 0.065(7) 0.043(4)
C15' 0.072(5) 0.044(3) 0.146(8) 0.026(4) 0.064(5) 0.023(3)
C16' 0.073(4) 0.055(4) 0.089(4) 0.019(3) 0.037(3) 0.018(3)
C17' 0.047(3) 0.049(3) 0.070(3) 0.017(2) 0.022(2) 0.0180(19)
C18 0.0454(15) 0.0314(13) 0.0427(14) 0.0146(11) 0.0142(11) 0.0243(12)
C19 0.0437(15) 0.0373(14) 0.0500(15) 0.0154(12) 0.0187(12) 0.0288(12)
C20 0.0545(17) 0.0447(16) 0.0506(16) 0.0213(13) 0.0248(13) 0.0369(14)
C21 0.0555(17) 0.0438(16) 0.0483(16) 0.0186(13) 0.0230(13) 0.0359(14)
C22 0.0519(16) 0.0375(15) 0.0526(16) 0.0204(13) 0.0276(13) 0.0324(13)
C23 0.0476(16) 0.0472(17) 0.0513(16) 0.0204(14) 0.0235(13) 0.0305(14)
C24 0.0503(17) 0.0501(18) 0.0611(19) 0.0246(15) 0.0270(15) 0.0295(15)
C25 0.0592(19) 0.0495(18) 0.071(2) 0.0313(16) 0.0384(17) 0.0347(16)
C26 0.068(2) 0.0490(18) 0.0514(17) 0.0245(14) 0.0310(15) 0.0373(16)
C27 0.0575(18) 0.0428(16) 0.0486(16) 0.0190(13) 0.0244(14) 0.0322(15)
C28 0.0573(17) 0.0350(14) 0.0450(15) 0.0188(12) 0.0255(13) 0.0295(13)
C29 0.0558(17) 0.0394(15) 0.0426(15) 0.0146(12) 0.0193(13) 0.0276(14)
C30 0.0570(19) 0.0479(18) 0.0489(17) 0.0171(14) 0.0172(14) 0.0259(15)
C31 0.078(2) 0.0427(18) 0.0459(17) 0.0112(14) 0.0204(16) 0.0243(17)
C32 0.090(3) 0.0425(17) 0.0461(17) 0.0158(14) 0.0281(17) 0.0379(18)
C33 0.071(2) 0.0415(16) 0.0427(15) 0.0184(13) 0.0251(14) 0.0364(16)
C34 0.0514(16) 0.0342(14) 0.0495(16) 0.0185(12) 0.0162(13) 0.0297(13)
C35 0.0600(18) 0.0371(15) 0.0491(16) 0.0154(13) 0.0159(14) 0.0323(14)
C36 0.061(2) 0.0381(16) 0.0583(19) 0.0125(14) 0.0068(15) 0.0302(15)
C37 0.0485(18) 0.0379(16) 0.083(2) 0.0234(17) 0.0126(17) 0.0220(14)
C38 0.0531(19) 0.0507(19) 0.073(2) 0.0319(17) 0.0239(17) 0.0267(16)
C39 0.0514(17) 0.0445(17) 0.0524(17) 0.0242(14) 0.0210(14) 0.0267(14)
C40 0.0441(15) 0.0395(15) 0.0452(15) 0.0211(12) 0.0171(12) 0.0267(12)
C41 0.0564(18) 0.0422(16) 0.0502(16) 0.0200(13) 0.0155(14) 0.0311(14)
C42 0.063(2) 0.0522(19) 0.0616(19) 0.0314(16) 0.0190(16) 0.0378(17)
C43 0.063(2) 0.067(2) 0.0495(17) 0.0309(16) 0.0153(15) 0.0393(18)
C44 0.0528(18) 0.0541(19) 0.0467(16) 0.0185(14) 0.0168(14) 0.0307(15)
C45 0.0473(16) 0.0470(16) 0.0428(15) 0.0198(13) 0.0166(12) 0.0307(14)
C46 0.0444(14) 0.0366(14) 0.0419(14) 0.0170(11) 0.0164(11) 0.0296(12)
C47 0.0495(15) 0.0394(15) 0.0364(13) 0.0149(11) 0.0188(12) 0.0289(13)
C48 0.0544(17) 0.0474(17) 0.0399(14) 0.0143(13) 0.0171(13) 0.0341(15)
C49 0.0585(18) 0.064(2) 0.0412(15) 0.0215(14) 0.0236(13) 0.0425(17)
C50 0.0464(16) 0.0516(18) 0.0490(16) 0.0223(14) 0.0213(13) 0.0271(14)
C51 0.0459(15) 0.0443(16) 0.0462(15) 0.0195(13) 0.0203(12) 0.0281(13)
C52 0.0482(15) 0.0364(14) 0.0333(12) 0.0133(11) 0.0156(11) 0.0270(12)
C53 0.0488(16) 0.0328(14) 0.0453(15) 0.0156(12) 0.0145(12) 0.0237(12)
C54 0.0510(17) 0.0389(16) 0.0585(18) 0.0238(14) 0.0198(14) 0.0232(14)
C55 0.0428(16) 0.0447(17) 0.0603(19) 0.0214(15) 0.0173(14) 0.0226(14)
C56 0.0467(15) 0.0394(15) 0.0468(15) 0.0161(12) 0.0151(12) 0.0281(13)
C57 0.0423(14) 0.0316(13) 0.0371(13) 0.0106(11) 0.0127(11) 0.0226(12)
C58 0.0408(13) 0.0312(13) 0.0350(12) 0.0093(10) 0.0111(10) 0.0247(11)
C59 0.0434(14) 0.0274(12) 0.0417(13) 0.0158(11) 0.0156(11) 0.0224(11)
C60 0.0451(15) 0.0342(14) 0.0428(14) 0.0152(11) 0.0154(11) 0.0268(12)
C61 0.0425(15) 0.0374(15) 0.0564(17) 0.0175(13) 0.0174(13) 0.0246(13)
C62 0.0435(16) 0.0600(19) 0.085(2) 0.0354(17) 0.0287(15) 0.0336(15)
C63 0.0479(16) 0.059(2) 0.097(3) 0.022(2) 0.0131(19) 0.0383(19)
C64 0.063(2) 0.068(3) 0.120(4) 0.017(3) 0.009(3) 0.033(2)
C65 0.070(3) 0.087(3) 0.128(4) 0.000(4) -0.004(3) 0.033(3)
C66 0.070(3) 0.090(4) 0.115(4) -0.005(3) -0.008(3) 0.038(3)
C67 0.069(3) 0.087(3) 0.099(3) 0.009(3) -0.001(2) 0.042(3)
C68 0.059(2) 0.069(3) 0.088(3) 0.021(3) 0.008(2) 0.038(2)
C63' 0.0479(16) 0.059(2) 0.097(3) 0.022(2) 0.0131(19) 0.0383(19)
C64' 0.063(2) 0.068(3) 0.120(4) 0.017(3) 0.009(3) 0.033(2)
C65' 0.070(3) 0.087(3) 0.128(4) 0.000(4) -0.004(3) 0.033(3)
C66' 0.070(3) 0.090(4) 0.115(4) -0.005(3) -0.008(3) 0.038(3)
C67' 0.069(3) 0.087(3) 0.099(3) 0.009(3) -0.001(2) 0.042(3)
C68' 0.059(2) 0.069(3) 0.088(3) 0.021(3) 0.008(2) 0.038(2)
C69 0.0448(15) 0.0363(14) 0.0439(14) 0.0153(12) 0.0155(12) 0.0252(12)
C70 0.0451(15) 0.0296(13) 0.0434(14) 0.0103(11) 0.0135(12) 0.0218(12)
C71 0.0640(19) 0.0387(15) 0.0463(16) 0.0146(13) 0.0194(14) 0.0344(15)
C72 0.0577(17) 0.0328(14) 0.0414(14) 0.0128(12) 0.0188(13) 0.0268(13)
C73 0.0531(16) 0.0378(15) 0.0411(14) 0.0136(12) 0.0127(12) 0.0305(13)
C74 0.0581(17) 0.0375(15) 0.0432(15) 0.0166(12) 0.0192(13) 0.0309(14)
C75 0.068(2) 0.0466(17) 0.0486(16) 0.0203(14) 0.0277(15) 0.0372(16)
C76 0.086(2) 0.0472(18) 0.0441(16) 0.0238(14) 0.0308(16) 0.0396(18)
C77 0.082(2) 0.0469(17) 0.0483(16) 0.0253(14) 0.0282(16) 0.0436(17)
C78 0.0632(19) 0.0409(16) 0.0455(15) 0.0209(13) 0.0228(14) 0.0349(15)
C79 0.0528(17) 0.0412(16) 0.067(2) 0.0276(15) 0.0241(15) 0.0334(14)
C80 0.058(2) 0.0487(19) 0.071(2) 0.0213(17) 0.0115(17) 0.0320(16)
C81 0.054(2) 0.067(3) 0.114(4) 0.038(3) 0.005(2) 0.033(2)
C82 0.053(2) 0.080(3) 0.148(5) 0.065(3) 0.033(3) 0.039(2)
C83 0.072(3) 0.087(3) 0.133(4) 0.071(3) 0.062(3) 0.062(2)
C84 0.070(2) 0.062(2) 0.085(3) 0.045(2) 0.040(2) 0.0504(19)
C85 0.0561(17) 0.0396(15) 0.0380(14) 0.0109(12) 0.0139(12) 0.0318(14)
C86 0.068(2) 0.0446(17) 0.0481(16) 0.0159(14) 0.0250(15) 0.0387(16)
C87 0.074(2) 0.065(2) 0.0576(19) 0.0221(17) 0.0311(17) 0.050(2)
C88 0.066(2) 0.073(2) 0.0561(19) 0.0214(18) 0.0312(17) 0.045(2)
C89 0.064(2) 0.0502(19) 0.0513(18) 0.0159(15) 0.0255(15) 0.0294(16)
C90 0.0605(18) 0.0419(16) 0.0448(15) 0.0172(13) 0.0242(14) 0.0316(15)
C91 0.0567(17) 0.0320(14) 0.0427(15) 0.0100(12) 0.0163(13) 0.0283(13)
C92 0.0638(19) 0.0491(18) 0.0420(15) 0.0192(13) 0.0191(14) 0.0365(16)
C93 0.071(2) 0.0547(19) 0.0477(17) 0.0233(15) 0.0198(15) 0.0395(18)
C94 0.064(2) 0.0458(18) 0.0450(16) 0.0122(14) 0.0036(15) 0.0301(16)
C95 0.0581(19) 0.0432(17) 0.0456(16) 0.0130(13) 0.0109(14) 0.0262(15)
C96 0.0558(18) 0.0353(15) 0.0427(15) 0.0099(12) 0.0123(13) 0.0248(14)
C97 0.0503(15) 0.0304(13) 0.0358(13) 0.0134(11) 0.0145(11) 0.0257(12)
C98 0.0470(16) 0.0397(15) 0.0443(15) 0.0143(12) 0.0140(12) 0.0257(13)
C99 0.0471(17) 0.0459(17) 0.0467(16) 0.0115(14) 0.0099(13) 0.0216(14)
C100 0.0564(18) 0.0385(16) 0.0380(14) 0.0079(12) 0.0129(13) 0.0202(14)
C101 0.0585(18) 0.0389(15) 0.0376(14) 0.0134(12) 0.0180(13) 0.0306(14)
C102 0.0483(15) 0.0349(14) 0.0400(14) 0.0141(11) 0.0167(12) 0.0268(12)
C103 0.0602(18) 0.0492(17) 0.0525(17) 0.0203(14) 0.0296(14) 0.0397(16)
C104 0.065(2) 0.0436(17) 0.0458(16) 0.0140(13) 0.0248(14) 0.0332(15)
C105 0.066(2) 0.0465(17) 0.0465(16) 0.0183(14) 0.0235(14) 0.0344(16)
C106 0.076(2) 0.0494(18) 0.0422(15) 0.0192(13) 0.0211(15) 0.0458(17)
C107 0.081(2) 0.0525(19) 0.0474(16) 0.0267(14) 0.0314(16) 0.0484(18)
C108 0.075(2) 0.057(2) 0.0480(17) 0.0227(15) 0.0239(16) 0.0449(18)
C109 0.079(2) 0.060(2) 0.0429(16) 0.0137(15) 0.0217(16) 0.0501(19)
C110 0.075(2) 0.0409(16) 0.0366(14) 0.0103(12) 0.0147(14) 0.0389(16)
Br1 0.0722(3) 0.0709(4) 0.0751(3) 0.0371(3) 0.0259(2) 0.0394(3)
Br2 0.0607(3) 0.0460(2) 0.0651(3) 0.02333(18) 0.01850(19) 0.03063(19)
Mg2 0.0474(6) 0.0427(6) 0.0494(6) 0.0124(5) 0.0107(4) 0.0228(5)
O6 0.0493(13) 0.0411(12) 0.0853(18) 0.0176(12) 0.0134(12) 0.0236(10)
O7 0.0617(14) 0.0416(12) 0.0518(12) 0.0116(10) 0.0180(10) 0.0256(11)
O8 0.0495(12) 0.0600(14) 0.0479(12) 0.0181(10) 0.0171(10) 0.0266(11)
O9 0.059(5) 0.047(4) 0.0544(16) 0.0071(18) 0.012(2) 0.020(4)
C127 0.067(4) 0.046(2) 0.074(3) 0.006(3) 0.028(3) 0.0188(19)
C128 0.109(5) 0.066(4) 0.079(4) 0.005(3) 0.047(4) 0.026(3)
C129 0.084(6) 0.091(7) 0.060(3) 0.013(4) 0.018(4) 0.019(4)
C130 0.074(6) 0.087(6) 0.048(3) 0.017(3) 0.007(4) 0.033(4)
O9" 0.059(5) 0.047(4) 0.0544(16) 0.0071(18) 0.012(2) 0.020(4)
C27" 0.067(4) 0.046(2) 0.074(3) 0.006(3) 0.028(3) 0.0188(19)
C28" 0.109(5) 0.066(4) 0.079(4) 0.005(3) 0.047(4) 0.026(3)
C29" 0.084(6) 0.091(7) 0.060(3) 0.013(4) 0.018(4) 0.019(4)
C30" 0.074(6) 0.087(6) 0.048(3) 0.017(3) 0.007(4) 0.033(4)
C115 0.059(2) 0.051(2) 0.095(3) 0.030(2) 0.018(2) 0.0321(18)
C116 0.059(2) 0.066(3) 0.129(4) 0.028(3) 0.019(3) 0.037(2)
C117 0.051(2) 0.060(3) 0.126(4) 0.022(3) 0.021(2) 0.0187(19)
C118 0.051(2) 0.043(2) 0.147(5) 0.017(3) 0.010(3) 0.0161(17)
C119 0.066(2) 0.0396(17) 0.061(2) 0.0090(15) 0.0164(17) 0.0253(16)
C120 0.060(2) 0.048(2) 0.076(2) 0.0074(18) 0.0050(18) 0.0302(17)
C121 0.066(2) 0.061(2) 0.078(3) 0.006(2) 0.026(2) 0.031(2)
C122 0.107(3) 0.067(2) 0.067(2) 0.034(2) 0.043(2) 0.057(2)
C123 0.0500(18) 0.061(2) 0.0512(18) 0.0150(16) 0.0110(14) 0.0286(16)
C124 0.061(2) 0.063(2) 0.068(2) 0.0236(18) 0.0228(18) 0.0373(18)
C125 0.061(2) 0.088(3) 0.082(3) 0.036(2) 0.032(2) 0.044(2)
C126 0.056(2) 0.062(2) 0.0540(19) 0.0229(17) 0.0232(16) 0.0253(17)
Br3 0.0610(3) 0.0600(3) 0.0744(4) 0.0310(3) 0.0252(2) 0.0383(3)
Br4 0.0883(4) 0.0818(4) 0.0860(4) 0.0494(3) 0.0382(3) 0.0504(3)
Mg3 0.0501(6) 0.0540(7) 0.0683(7) 0.0238(6) 0.0253(5) 0.0293(5)
O10 0.0518(15) 0.0588(19) 0.115(4) 0.032(2) 0.0308(17) 0.0250(14)
C131 0.051(3) 0.075(5) 0.118(8) 0.011(5) 0.018(5) 0.026(3)
C132 0.068(4) 0.089(6) 0.171(12) 0.004(6) 0.045(6) -0.002(4)
C133 0.058(3) 0.050(4) 0.113(6) 0.029(4) 0.026(4) 0.009(3)
C134 0.071(5) 0.053(3) 0.163(10) 0.031(4) 0.029(6) 0.023(3)
O10" 0.0518(15) 0.0588(19) 0.115(4) 0.032(2) 0.0308(17) 0.0250(14)
C31" 0.051(3) 0.075(5) 0.118(8) 0.011(5) 0.018(5) 0.026(3)
C32" 0.068(4) 0.089(6) 0.171(12) 0.004(6) 0.045(6) -0.002(4)
C33" 0.058(3) 0.050(4) 0.113(6) 0.029(4) 0.026(4) 0.009(3)
C34" 0.071(5) 0.053(3) 0.163(10) 0.031(4) 0.029(6) 0.023(3)
O11 0.081(2) 0.093(2) 0.103(2) 0.0399(19) 0.0566(18) 0.0532(18)
O12 0.0575(14) 0.0624(15) 0.0518(13) 0.0200(11) 0.0235(11) 0.0275(12)
O13 0.0572(13) 0.0596(15) 0.0591(14) 0.0173(11) 0.0182(11) 0.0367(12)
C135 0.128(5) 0.125(5) 0.143(6) 0.067(5) 0.100(5) 0.069(4)
C136 0.099(4) 0.099(4) 0.100(4) 0.027(3) 0.025(3) 0.028(3)
C137 0.086(3) 0.141(5) 0.073(3) 0.020(3) 0.025(2) 0.079(4)
C138 0.088(3) 0.129(5) 0.081(3) 0.023(3) 0.026(3) 0.082(3)
C139 0.066(2) 0.074(3) 0.0501(19) 0.0226(18) 0.0193(16) 0.036(2)
C140 0.070(3) 0.076(3) 0.063(2) 0.016(2) 0.0162(19) 0.035(2)
C141 0.073(2) 0.055(2) 0.067(2) 0.0216(18) 0.0204(19) 0.0347(19)
C142 0.057(2) 0.057(2) 0.060(2) 0.0227(17) 0.0260(16) 0.0257(17)
C143 0.056(2) 0.067(2) 0.065(2) 0.0187(18) 0.0205(16) 0.0410(18)
C144 0.058(2) 0.0493(19) 0.081(3) 0.0229(18) 0.0288(18) 0.0291(17)
C145 0.058(2) 0.054(2) 0.069(2) 0.0105(18) 0.0185(18) 0.0238(17)
C146 0.088(3) 0.065(2) 0.057(2) 0.0197(18) 0.0179(19) 0.047(2)
Cl1 0.0722(3) 0.0709(4) 0.0751(3) 0.0371(3) 0.0259(2) 0.0394(3)
Cl2 0.0607(3) 0.0460(2) 0.0651(3) 0.02333(18) 0.01850(19) 0.03063(19)
Cl3 0.0610(3) 0.0600(3) 0.0744(4) 0.0310(3) 0.0252(2) 0.0383(3)
Cl4 0.0883(4) 0.0818(4) 0.0860(4) 0.0494(3) 0.0382(3) 0.0504(3)

loop_
_atom_type_symbol
_atom_type_description
_atom_type_scat_dispersion_real
_atom_type_scat_dispersion_imag
_atom_type_scat_source
C C 0.0181 0.0091 'International Tables Vol C Tables 4.2.6.8 and 6.1.1.4'
H H 0.0000 0.0000 'International Tables Vol C Tables 4.2.6.8 and 6.1.1.4'
Br Br -0.6763 1.2805 'International Tables Vol C Tables 4.2.6.8 and 6.1.1.4'
Cl Cl 0.3639 0.7018 'International Tables Vol C Tables 4.2.6.8 and 6.1.1.4'
Fe Fe -1.1336 3.1974 'International Tables Vol C Tables 4.2.6.8 and 6.1.1.4'
Mg Mg 0.1719 0.1771 'International Tables Vol C Tables 4.2.6.8 and 6.1.1.4'
N N 0.0311 0.0180 'International Tables Vol C Tables 4.2.6.8 and 6.1.1.4'
O O 0.0492 0.0322 'International Tables Vol C Tables 4.2.6.8 and 6.1.1.4'
P P 0.2955 0.4335 'International Tables Vol C Tables 4.2.6.8 and 6.1.1.4'

loop_
_geom_angle_atom_site_label_1
_geom_angle_atom_site_label_2
_geom_angle_atom_site_label_3
_geom_angle
P2 Fe1 P1 84.91(3)
N1 Fe1 P1 97.16(7)
N1 Fe1 P2 176.45(7)
N1 Fe1 C46 88.24(10)
N2 Fe1 P1 94.71(7)
N2 Fe1 P2 103.54(7)
N2 Fe1 N1 79.21(9)
N2 Fe1 C46 85.09(10)
C1 Fe1 P1 87.03(8)
C1 Fe1 P2 96.35(8)
C1 Fe1 N1 80.92(11)
C1 Fe1 N2 160.11(11)
C1 Fe1 C46 95.04(11)
C46 Fe1 P1 174.46(8)
C46 Fe1 P2 89.75(8)
P3 Fe2 P4 84.56(3)
N5 Fe2 P3 176.55(7)
N5 Fe2 P4 97.88(7)
N5 Fe2 C97 86.97(10)
N6 Fe2 P3 102.85(7)
N6 Fe2 P4 94.47(7)
N6 Fe2 N5 79.45(9)
N6 Fe2 C52 160.49(11)
N6 Fe2 C97 84.99(11)
C52 Fe2 P3 96.66(9)
C52 Fe2 P4 87.32(8)
C52 Fe2 N5 81.06(11)
C52 Fe2 C97 94.87(11)
C97 Fe2 P3 90.65(8)
C97 Fe2 P4 174.94(8)
C20 P1 Fe1 106.42(10)
C20 P1 C22 101.13(14)
C20 P1 C28 101.88(14)
C22 P1 Fe1 124.71(9)
C28 P1 Fe1 118.19(10)
C28 P1 C22 101.16(14)
C21 P2 Fe1 110.73(10)
C34 P2 Fe1 119.75(9)
C34 P2 C21 100.83(14)
C34 P2 C40 97.75(14)
C40 P2 Fe1 123.78(10)
C40 P2 C21 100.18(13)
C71 P3 Fe2 111.47(10)
C73 P3 Fe2 122.82(9)
C73 P3 C71 100.52(14)
C73 P3 C79 98.06(15)
C79 P3 Fe2 118.77(10)
C79 P3 C71 101.84(15)
C72 P4 Fe2 107.00(10)
C72 P4 C85 103.58(14)
C72 P4 C91 100.55(14)
C85 P4 Fe2 117.46(10)
C85 P4 C91 100.74(14)
C91 P4 Fe2 124.61(9)
O1 Mg1 O2 126.64(10)
O1 Mg1 O3 90.13(9)
O1 Mg1 O4 116.24(9)
O1 Mg1 O4" 116.24(9)
O1 Mg1 O5 90.85(9)
O2 Mg1 O3 90.97(8)
O2 Mg1 O4 117.12(10)
O2 Mg1 O4" 117.12(10)
O2 Mg1 O5 89.21(8)
O3 Mg1 O5 178.65(11)
O4 Mg1 O3 89.42(9)
O4 Mg1 O5 89.30(9)
O4" Mg1 O3 89.42(9)
O4" Mg1 O5 89.30(9)
C7 O1 Mg1 166.42(19)
C58 O2 Mg1 163.9(2)
C103 O3 Mg1 126.33(18)
C106 O3 Mg1 123.93(16)
C106 O3 C103 108.9(2)
C111 O4 Mg1 127.0(3)
C111 O4 C114 108.1(3)
C114 O4 Mg1 125.0(2)
O4 C111 H11A 110.5
O4 C111 H11B 110.5
O4 C111 C112 105.9(5)
H11A C111 H11B 108.7
C112 C111 H11A 110.5
C112 C111 H11B 110.5
C111 C112 H11C 111.6
C111 C112 H11D 111.6
C111 C112 C113 100.9(5)
H11C C112 H11D 109.4
C113 C112 H11C 111.6
C113 C112 H11D 111.6
C112 C113 H11E 111.3
C112 C113 H11F 111.3
H11E C113 H11F 109.2
C114 C113 C112 102.4(5)
C114 C113 H11E 111.3
C114 C113 H11F 111.3
O4 C114 C113 106.3(4)
O4 C114 H11G 110.5
O4 C114 H11H 110.5
C113 C114 H11G 110.5
C113 C114 H11H 110.5
H11G C114 H11H 108.7
C11" O4" Mg1 122.8(12)
C11" O4" C14" 110.3(16)
C14" O4" Mg1 126.8(15)
O4" C11" H11I 110.9
O4" C11" H11J 110.9
O4" C11" C12" 104.1(17)
H11I C11" H11J 108.9
C12" C11" H11I 110.9
C12" C11" H11J 110.9
C11" C12" H12A 111.4
C11" C12" H12B 111.4
C11" C12" C13" 102(2)
H12A C12" H12B 109.3
C13" C12" H12A 111.4
C13" C12" H12B 111.4
C12" C13" H13A 111.4
C12" C13" H13B 111.4
H13A C13" H13B 109.2
C14" C13" C12" 102(2)
C14" C13" H13A 111.4
C14" C13" H13B 111.4
O4" C14" C13" 105.5(18)
O4" C14" H14A 110.6
O4" C14" H14B 110.6
C13" C14" H14A 110.6
C13" C14" H14B 110.6
H14A C14" H14B 108.8
C107 O5 Mg1 123.93(16)
C107 O5 C110 108.8(2)
C110 O5 Mg1 126.33(18)
C7 N1 Fe1 118.33(18)
C7 N1 C8 120.8(2)
C8 N1 Fe1 120.48(17)
N3 N2 Fe1 133.48(18)
N3 N2 C9 109.6(2)
C9 N2 Fe1 116.87(18)
N2 N3 N4 106.1(2)
N3 N4 C10 111.6(2)
N3 N4 C11 118.8(2)
C10 N4 C11 129.0(3)
C58 N5 Fe2 118.03(19)
C58 N5 C59 121.4(2)
C59 N5 Fe2 120.09(17)
N7 N6 Fe2 133.46(19)
N7 N6 C60 109.6(2)
C60 N6 Fe2 116.93(18)
N6 N7 N8 105.9(2)
N7 N8 C61 111.7(2)
N7 N8 C62 119.6(3)
C61 N8 C62 128.5(3)
C2 C1 Fe1 133.7(2)
C2 C1 C6 113.3(3)
C6 C1 Fe1 112.9(2)
C1 C2 H2 118.5
C3 C2 C1 122.9(3)
C3 C2 H2 118.5
C2 C3 H3 119.4
C4 C3 C2 121.2(3)
C4 C3 H3 119.4
C3 C4 H4 120.9
C3 C4 C5 118.1(3)
C5 C4 H4 120.9
C4 C5 H5 119.8
C6 C5 C4 120.4(3)
C6 C5 H5 119.8
C1 C6 C7 115.1(2)
C5 C6 C1 123.9(3)
C5 C6 C7 120.8(3)
O1 C7 N1 126.2(2)
O1 C7 C6 121.3(2)
N1 C7 C6 112.5(2)
N1 C8 C9 104.2(2)
N1 C8 C18 113.0(2)
N1 C8 C19 111.3(2)
C9 C8 C18 108.7(2)
C9 C8 C19 108.6(2)
C18 C8 C19 110.7(2)
N2 C9 C8 118.8(2)
C10 C9 N2 107.5(2)
C10 C9 C8 133.7(3)
N4 C10 C9 105.2(2)
N4 C10 H10 127.4
C9 C10 H10 127.4
N4 C11 H11K 110.0
N4 C11 H11L 110.0
N4 C11 H11M 108.5
N4 C11 H11N 108.5
N4 C11 C12 108.4(4)
N4 C11 C12' 114.9(14)
H11K C11 H11L 108.4
H11M C11 H11N 107.5
C12 C11 H11K 110.0
C12 C11 H11L 110.0
C12' C11 H11M 108.5
C12' C11 H11N 108.5
C13 C12 C11 118.2(5)
C13 C12 C17 120.6(5)
C17 C12 C11 121.2(4)
C12 C13 H13 120.8
C12 C13 C14 118.4(7)
C14 C13 H13 120.8
C13 C14 H14 119.6
C15 C14 C13 120.8(7)
C15 C14 H14 119.6
C14 C15 H15 119.7
C14 C15 C16 120.5(7)
C16 C15 H15 119.7
C15 C16 H16 120.5
C17 C16 C15 118.9(7)
C17 C16 H16 120.5
C12 C17 H17 119.6
C16 C17 C12 120.8(6)
C16 C17 H17 119.6
C13' C12' C11 124.2(15)
C13' C12' C17' 121.4(13)
C17' C12' C11 113.9(13)
C12' C13' H13' 120.8
C12' C13' C14' 118.4(18)
C14' C13' H13' 120.8
C13' C14' H14' 120.3
C15' C14' C13' 119.5(19)
C15' C14' H14' 120.3
C14' C15' H15' 119.1
C14' C15' C16' 121.9(17)
C16' C15' H15' 119.1
C15' C16' H16' 121.3
C17' C16' C15' 117.5(17)
C17' C16' H16' 121.3
C12' C17' H17' 119.5
C16' C17' C12' 120.9(15)
C16' C17' H17' 119.5
C8 C18 H18A 109.5
C8 C18 H18B 109.5
C8 C18 H18C 109.5
H18A C18 H18B 109.5
H18A C18 H18C 109.5
H18B C18 H18C 109.5
C8 C19 H19A 109.5
C8 C19 H19B 109.5
C8 C19 H19C 109.5
H19A C19 H19B 109.5
H19A C19 H19C 109.5
H19B C19 H19C 109.5
P1 C20 H20A 109.7
P1 C20 H20B 109.7
H20A C20 H20B 108.2
C21 C20 P1 109.7(2)
C21 C20 H20A 109.7
C21 C20 H20B 109.7
P2 C21 H21A 109.4
P2 C21 H21B 109.4
C20 C21 P2 111.04(19)
C20 C21 H21A 109.4
C20 C21 H21B 109.4
H21A C21 H21B 108.0
C23 C22 P1 119.3(2)
C27 C22 P1 122.7(2)
C27 C22 C23 118.0(3)
C22 C23 H23 119.5
C24 C23 C22 120.9(3)
C24 C23 H23 119.5
C23 C24 H24 119.9
C23 C24 C25 120.2(3)
C25 C24 H24 119.9
C24 C25 H25 120.3
C26 C25 C24 119.4(3)
C26 C25 H25 120.3
C25 C26 H26 120.1
C27 C26 C25 119.8(3)
C27 C26 H26 120.1
C22 C27 H27 119.2
C26 C27 C22 121.7(3)
C26 C27 H27 119.2
C29 C28 P1 119.2(2)
C29 C28 C33 116.8(3)
C33 C28 P1 123.8(2)
C28 C29 H29 119.0
C30 C29 C28 122.0(3)
C30 C29 H29 119.0
C29 C30 H30 120.1
C29 C30 C31 119.8(3)
C31 C30 H30 120.1
C30 C31 H31 120.2
C32 C31 C30 119.5(3)
C32 C31 H31 120.2
C31 C32 H32 120.0
C31 C32 C33 120.0(3)
C33 C32 H32 120.0
C28 C33 H33 119.1
C32 C33 C28 121.9(3)
C32 C33 H33 119.1
C35 C34 P2 120.4(3)
C35 C34 C39 117.3(3)
C39 C34 P2 122.1(2)
C34 C35 H35 119.2
C36 C35 C34 121.7(3)
C36 C35 H35 119.2
C35 C36 H36 119.7
C37 C36 C35 120.7(3)
C37 C36 H36 119.7
C36 C37 H37 120.6
C36 C37 C38 118.8(3)
C38 C37 H37 120.6
C37 C38 H38 119.6
C37 C38 C39 120.9(4)
C39 C38 H38 119.6
C34 C39 H39 119.7
C38 C39 C34 120.6(3)
C38 C39 H39 119.7
C41 C40 P2 119.3(2)
C45 C40 P2 122.0(2)
C45 C40 C41 118.7(3)
C40 C41 H41 119.5
C42 C41 C40 121.0(3)
C42 C41 H41 119.5
C41 C42 H42 120.0
C41 C42 C43 120.0(3)
C43 C42 H42 120.0
C42 C43 H43 120.1
C42 C43 C44 119.8(3)
C44 C43 H43 120.1
C43 C44 H44 120.0
C43 C44 C45 119.9(3)
C45 C44 H44 120.0
C40 C45 C44 120.5(3)
C40 C45 H45 119.7
C44 C45 H45 119.7
C47 C46 Fe1 122.7(2)
C47 C46 C51 114.8(3)
C51 C46 Fe1 122.2(2)
C46 C47 H47 118.7
C46 C47 C48 122.5(3)
C48 C47 H47 118.7
C47 C48 H48 119.9
C49 C48 C47 120.3(3)
C49 C48 H48 119.9
C48 C49 H49 120.7
C48 C49 C50 118.7(3)
C50 C49 H49 120.7
C49 C50 H50 119.8
C51 C50 C49 120.4(3)
C51 C50 H50 119.8
C46 C51 H51 118.4
C50 C51 C46 123.3(3)
C50 C51 H51 118.4
C53 C52 Fe2 133.4(2)
C53 C52 C57 114.0(3)
C57 C52 Fe2 112.4(2)
C52 C53 H53 118.3
C54 C53 C52 123.3(3)
C54 C53 H53 118.3
C53 C54 H54 119.8
C55 C54 C53 120.3(3)
C55 C54 H54 119.8
C54 C55 H55 120.6
C56 C55 C54 118.8(3)
C56 C55 H55 120.6
C55 C56 H56 119.9
C55 C56 C57 120.2(3)
C57 C56 H56 119.9
C52 C57 C58 115.6(2)
C56 C57 C52 123.4(3)
C56 C57 C58 121.0(2)
O2 C58 N5 125.7(3)
O2 C58 C57 121.7(2)
N5 C58 C57 112.7(2)
N5 C59 C60 104.2(2)
N5 C59 C69 112.6(2)
N5 C59 C70 110.9(2)
C60 C59 C69 109.3(2)
C60 C59 C70 108.8(2)
C69 C59 C70 110.8(2)
N6 C60 C59 118.9(3)
C61 C60 N6 107.8(2)
C61 C60 C59 133.3(3)
N8 C61 C60 105.1(3)
N8 C61 H61 127.5
C60 C61 H61 127.5
N8 C62 H62A 109.5
N8 C62 H62B 109.5
N8 C62 H62C 109.6
N8 C62 H62D 109.6
N8 C62 C63 110.7(4)
N8 C62 C63' 110.3(10)
H62A C62 H62B 108.1
H62C C62 H62D 108.1
C63 C62 H62A 109.5
C63 C62 H62B 109.5
C63' C62 H62C 109.6
C63' C62 H62D 109.6
C64 C63 C62 119.6(6)
C64 C63 C68 119.6(6)
C68 C63 C62 120.7(5)
C63 C64 H64 121.1
C63 C64 C65 117.7(9)
C65 C64 H64 121.1
C64 C65 H65 119.0
C66 C65 C64 122.1(9)
C66 C65 H65 119.0
C65 C66 H66 119.8
C65 C66 C67 120.3(8)
C67 C66 H66 119.8
C66 C67 H67 120.4
C68 C67 C66 119.1(9)
C68 C67 H67 120.4
C63 C68 H68 119.5
C67 C68 C63 121.1(7)
C67 C68 H68 119.5
C64' C63' C62 115.8(14)
C64' C63' C68' 125.3(13)
C68' C63' C62 117.5(13)
C63' C64' H64' 123.9
C63' C64' C65' 112.2(17)
C65' C64' H64' 123.9
C64' C65' H65' 118.3
C66' C65' C64' 123(2)
C66' C65' H65' 118.3
C65' C66' H66' 119.3
C65' C66' C67' 121.3(18)
C67' C66' H66' 119.3
C66' C67' H67' 121.6
C68' C67' C66' 116.9(19)
C68' C67' H67' 121.6
C63' C68' H68' 119.9
C67' C68' C63' 120.3(17)
C67' C68' H68' 119.9
C59 C69 H69A 109.5
C59 C69 H69B 109.5
C59 C69 H69C 109.5
H69A C69 H69B 109.5
H69A C69 H69C 109.5
H69B C69 H69C 109.5
C59 C70 H70A 109.5
C59 C70 H70B 109.5
C59 C70 H70C 109.5
H70A C70 H70B 109.5
H70A C70 H70C 109.5
H70B C70 H70C 109.5
P3 C71 H71A 109.4
P3 C71 H71B 109.4
H71A C71 H71B 108.0
C72 C71 P3 111.0(2)
C72 C71 H71A 109.4
C72 C71 H71B 109.4
P4 C72 H72A 109.5
P4 C72 H72B 109.5
C71 C72 P4 110.6(2)
C71 C72 H72A 109.5
C71 C72 H72B 109.5
H72A C72 H72B 108.1
C74 C73 P3 121.4(2)
C74 C73 C78 118.4(3)
C78 C73 P3 120.2(2)
C73 C74 H74 119.6
C75 C74 C73 120.9(3)
C75 C74 H74 119.6
C74 C75 H75 119.6
C74 C75 C76 120.9(3)
C76 C75 H75 119.6
C75 C76 H76 120.5
C75 C76 C77 118.9(3)
C77 C76 H76 120.5
C76 C77 H77 119.8
C78 C77 C76 120.3(3)
C78 C77 H77 119.8
C73 C78 H78 119.7
C77 C78 C73 120.6(3)
C77 C78 H78 119.7
C80 C79 P3 121.5(3)
C80 C79 C84 117.5(3)
C84 C79 P3 120.6(3)
C79 C80 H80 119.4
C79 C80 C81 121.1(4)
C81 C80 H80 119.4
C80 C81 H81 119.8
C82 C81 C80 120.4(5)
C82 C81 H81 119.8
C81 C82 H82 120.4
C83 C82 C81 119.1(4)
C83 C82 H82 120.4
C82 C83 H83 119.5
C82 C83 C84 121.0(4)
C84 C83 H83 119.5
C79 C84 C83 120.8(4)
C79 C84 H84 119.6
C83 C84 H84 119.6
C86 C85 P4 123.5(3)
C90 C85 P4 118.7(2)
C90 C85 C86 117.7(3)
C85 C86 H86 119.5
C87 C86 C85 120.9(3)
C87 C86 H86 119.5
C86 C87 H87 119.5
C86 C87 C88 121.0(3)
C88 C87 H87 119.5
C87 C88 H88 120.4
C87 C88 C89 119.2(3)
C89 C88 H88 120.4
C88 C89 H89 120.2
C88 C89 C90 119.6(4)
C90 C89 H89 120.2
C85 C90 C89 121.6(3)
C85 C90 H90 119.2
C89 C90 H90 119.2
C92 C91 P4 122.6(3)
C92 C91 C96 118.1(3)
C96 C91 P4 119.4(2)
C91 C92 H92 119.2
C93 C92 C91 121.6(3)
C93 C92 H92 119.2
C92 C93 H93 120.2
C94 C93 C92 119.6(3)
C94 C93 H93 120.2
C93 C94 H94 120.1
C93 C94 C95 119.7(3)
C95 C94 H94 120.1
C94 C95 H95 119.7
C96 C95 C94 120.6(3)
C96 C95 H95 119.7
C91 C96 H96 119.8
C95 C96 C91 120.5(3)
C95 C96 H96 119.8
C98 C97 Fe2 121.9(2)
C98 C97 C102 114.4(2)
C102 C97 Fe2 123.3(2)
C97 C98 H98 118.4
C99 C98 C97 123.1(3)
C99 C98 H98 118.4
C98 C99 H99 119.7
C100 C99 C98 120.6(3)
C100 C99 H99 119.7
C99 C100 H100 120.7
C99 C100 C101 118.5(3)
C101 C100 H100 120.7
C100 C101 H101 119.9
C100 C101 C102 120.1(3)
C102 C101 H101 119.9
C97 C102 H102 118.4
C101 C102 C97 123.2(3)
C101 C102 H102 118.4
O3 C103 H10A 110.9
O3 C103 H10B 110.9
O3 C103 C104 104.4(2)
H10A C103 H10B 108.9
C104 C103 H10A 110.9
C104 C103 H10B 110.9
C103 C104 H10C 111.5
C103 C104 H10D 111.5
C103 C104 C105 101.4(3)
H10C C104 H10D 109.3
C105 C104 H10C 111.5
C105 C104 H10D 111.5
C104 C105 H10E 111.4
C104 C105 H10F 111.4
C104 C105 C106 101.6(3)
H10E C105 H10F 109.3
C106 C105 H10E 111.4
C106 C105 H10F 111.4
O3 C106 C105 105.9(2)
O3 C106 H10G 110.6
O3 C106 H10H 110.6
C105 C106 H10G 110.6
C105 C106 H10H 110.6
H10G C106 H10H 108.7
O5 C107 H10I 110.5
O5 C107 H10J 110.5
O5 C107 C108 105.9(2)
H10I C107 H10J 108.7
C108 C107 H10I 110.5
C108 C107 H10J 110.5
C107 C108 H10K 111.4
C107 C108 H10L 111.4
C107 C108 C109 101.9(3)
H10K C108 H10L 109.3
C109 C108 H10K 111.4
C109 C108 H10L 111.4
C108 C109 H10M 111.5
C108 C109 H10N 111.5
H10M C109 H10N 109.3
C110 C109 C108 101.6(3)
C110 C109 H10M 111.5
C110 C109 H10N 111.5
O5 C110 C109 104.6(3)
O5 C110 H11O 110.8
O5 C110 H11P 110.8
C109 C110 H11O 110.8
C109 C110 H11P 110.8
H11O C110 H11P 108.9
Br1 Mg2 Br2 176.42(5)
O6 Mg2 Br1 91.45(8)
O6 Mg2 Br2 92.12(9)
O6 Mg2 O7 88.15(11)
O6 Mg2 O9" 84.2(6)
O6 Mg2 Cl1 91.45(8)
O6 Mg2 Cl2 92.12(9)
O7 Mg2 Br1 92.30(8)
O7 Mg2 Br2 87.83(8)
O7 Mg2 Cl1 92.30(8)
O7 Mg2 Cl2 87.83(8)
O8 Mg2 Br1 87.97(8)
O8 Mg2 Br2 88.46(8)
O8 Mg2 O6 177.26(12)
O8 Mg2 O7 94.54(10)
O8 Mg2 O9 86.4(4)
O8 Mg2 O9" 93.2(6)
O8 Mg2 Cl1 87.97(8)
O8 Mg2 Cl2 88.46(8)
O9 Mg2 Br1 88.1(3)
O9 Mg2 Br2 91.8(3)
O9 Mg2 O6 90.9(4)
O9 Mg2 O7 179.0(4)
O9" Mg2 O7 169.3(6)
O9" Mg2 Cl1 95.4(5)
O9" Mg2 Cl2 84.9(5)
Cl1 Mg2 Cl2 176.42(5)
C115 O6 Mg2 126.2(2)
C118 O6 Mg2 125.6(2)
C118 O6 C115 108.2(3)
C119 O7 Mg2 128.6(2)
C119 O7 C122 106.2(3)
C122 O7 Mg2 123.9(2)
C123 O8 Mg2 125.3(2)
C123 O8 C126 108.5(3)
C126 O8 Mg2 126.0(2)
C127 O9 Mg2 123.4(9)
C127 O9 C130 111.2(8)
C130 O9 Mg2 125.2(8)
O9 C127 H12C 111.3
O9 C127 H12D 111.3
O9 C127 C128 102.3(12)
H12C C127 H12D 109.2
C128 C127 H12C 111.3
C128 C127 H12D 111.3
C127 C128 H12E 111.5
C127 C128 H12F 111.5
H12E C128 H12F 109.3
C129 C128 C127 101.4(13)
C129 C128 H12E 111.5
C129 C128 H12F 111.5
C128 C129 H12G 111.7
C128 C129 H12H 111.7
H12G C129 H12H 109.5
C130 C129 C128 100.4(14)
C130 C129 H12G 111.7
C130 C129 H12H 111.7
O9 C130 C129 104.2(7)
O9 C130 H13C 110.9
O9 C130 H13D 110.9
C129 C130 H13C 110.9
C129 C130 H13D 110.9
H13C C130 H13D 108.9
C27" O9" Mg2 129.8(19)
C27" O9" C30" 105.9(13)
C30" O9" Mg2 123.2(12)
O9" C27" H27A 110.5
O9" C27" H27B 110.5
O9" C27" C28" 106.3(11)
H27A C27" H27B 108.7
C28" C27" H27A 110.5
C28" C27" H27B 110.5
C27" C28" H28A 110.7
C27" C28" H28B 110.7
H28A C28" H28B 108.8
C29" C28" C27" 105.1(13)
C29" C28" H28A 110.7
C29" C28" H28B 110.7
C28" C29" H29A 111.5
C28" C29" H29B 111.5
H29A C29" H29B 109.3
C30" C29" C28" 101.3(17)
C30" C29" H29A 111.5
C30" C29" H29B 111.5
O9" C30" C29" 104.0(11)
O9" C30" H30A 111.0
O9" C30" H30B 111.0
C29" C30" H30A 111.0
C29" C30" H30B 111.0
H30A C30" H30B 109.0
O6 C115 H11Q 110.5
O6 C115 H11R 110.5
O6 C115 C116 106.3(3)
H11Q C115 H11R 108.7
C116 C115 H11Q 110.5
C116 C115 H11R 110.5
C115 C116 H11S 110.8
C115 C116 H11T 110.8
C115 C116 C117 104.6(4)
H11S C116 H11T 108.9
C117 C116 H11S 110.8
C117 C116 H11T 110.8
C116 C117 H11U 110.7
C116 C117 H11V 110.7
H11U C117 H11V 108.8
C118 C117 C116 105.4(4)
C118 C117 H11U 110.7
C118 C117 H11V 110.7
O6 C118 C117 107.5(4)
O6 C118 H11W 110.2
O6 C118 H11X 110.2
C117 C118 H11W 110.2
C117 C118 H11X 110.2
H11W C118 H11X 108.5
O7 C119 H11Y 111.0
O7 C119 H 111.0
O7 C119 C120 103.9(3)
H11Y C119 H 109.0
C120 C119 H11Y 111.0
C120 C119 H 111.0
C119 C120 H12I 111.1
C119 C120 H12J 111.1
H12I C120 H12J 109.1
C121 C120 C119 103.2(3)
C121 C120 H12I 111.1
C121 C120 H12J 111.1
C120 C121 H12K 110.6
C120 C121 H12L 110.6
H12K C121 H12L 108.8
C122 C121 C120 105.5(4)
C122 C121 H12K 110.6
C122 C121 H12L 110.6
O7 C122 C121 107.0(3)
O7 C122 H12M 110.3
O7 C122 H12N 110.3
C121 C122 H12M 110.3
C121 C122 H12N 110.3
H12M C122 H12N 108.6
O8 C123 H12O 110.7
O8 C123 H12P 110.7
O8 C123 C124 105.1(3)
H12O C123 H12P 108.8
C124 C123 H12O 110.7
C124 C123 H12P 110.7
C123 C124 H12Q 111.3
C123 C124 H12R 111.3
C123 C124 C125 102.4(3)
H12Q C124 H12R 109.2
C125 C124 H12Q 111.3
C125 C124 H12R 111.3
C124 C125 H12S 110.8
C124 C125 H12T 110.8
H12S C125 H12T 108.8
C126 C125 C124 104.9(3)
C126 C125 H12S 110.8
C126 C125 H12T 110.8
O8 C126 C125 106.9(3)
O8 C126 H12U 110.3
O8 C126 H12V 110.3
C125 C126 H12U 110.3
C125 C126 H12V 110.3
H12U C126 H12V 108.6
Br3 Mg3 Br4 176.77(6)
O10 Mg3 Br3 92.2(4)
O10 Mg3 Br4 90.6(4)
O10 Mg3 O13 88.6(4)
O10" Mg3 O13 87.0(11)
O10" Mg3 Cl3 86.8(12)
O10" Mg3 Cl4 96.1(12)
O11 Mg3 Br3 88.34(11)
O11 Mg3 Br4 90.31(11)
O11 Mg3 O10 86.9(4)
O11 Mg3 O10" 88.2(11)
O11 Mg3 O13 174.55(14)
O11 Mg3 Cl3 88.34(11)
O11 Mg3 Cl4 90.31(11)
O12 Mg3 Br3 89.29(9)
O12 Mg3 Br4 87.82(9)
O12 Mg3 O10 177.7(4)
O12 Mg3 O10" 176.1(12)
O12 Mg3 O11 91.48(13)
O12 Mg3 O13 93.14(11)
O12 Mg3 Cl3 89.29(9)
O12 Mg3 Cl4 87.82(9)
O13 Mg3 Br3 88.81(8)
O13 Mg3 Br4 92.77(8)
O13 Mg3 Cl3 88.81(8)
O13 Mg3 Cl4 92.77(8)
Cl3 Mg3 Cl4 176.77(6)
C131 O10 Mg3 126.2(7)
C134 O10 Mg3 125.4(8)
C134 O10 C131 108.4(6)
O10 C131 H13E 111.0
O10 C131 H13F 111.0
O10 C131 C132 104.0(7)
H13E C131 H13F 109.0
C132 C131 H13E 111.0
C132 C131 H13F 111.0
C131 C132 H13G 111.0
C131 C132 H13H 111.0
H13G C132 H13H 109.0
C133 C132 C131 104.0(6)
C133 C132 H13G 111.0
C133 C132 H13H 111.0
C132 C133 H13I 110.2
C132 C133 H13J 110.2
H13I C133 H13J 108.5
C134 C133 C132 107.4(6)
C134 C133 H13I 110.2
C134 C133 H13J 110.2
O10 C134 C133 106.5(6)
O10 C134 H13K 110.4
O10 C134 H13L 110.4
C133 C134 H13K 110.4
C133 C134 H13L 110.4
H13K C134 H13L 108.6
C31" O10" Mg3 115(2)
C31" O10" C34" 108.0(15)
C34" O10" Mg3 130(3)
O10" C31" H31A 111.0
O10" C31" H31B 111.0
O10" C31" C32" 104.0(15)
H31A C31" H31B 109.0
C32" C31" H31A 111.0
C32" C31" H31B 111.0
C31" C32" H32A 110.2
C31" C32" H32B 110.2
H32A C32" H32B 108.5
C33" C32" C31" 107.4(12)
C33" C32" H32A 110.2
C33" C32" H32B 110.2
C32" C33" H33A 110.7
C32" C33" H33B 110.7
C32" C33" C34" 105.1(14)
H33A C33" H33B 108.8
C34" C33" H33A 110.7
C34" C33" H33B 110.7
O10" C34" C33" 101.6(19)
O10" C34" H34A 111.4
O10" C34" H34B 111.4
C33" C34" H34A 111.4
C33" C34" H34B 111.4
H34A C34" H34B 109.3
C135 O11 Mg3 125.2(3)
C138 O11 Mg3 128.6(3)
C138 O11 C135 106.0(4)
C139 O12 Mg3 126.2(2)
C142 O12 Mg3 124.8(2)
C142 O12 C139 108.9(3)
C143 O13 Mg3 128.7(2)
C146 O13 Mg3 125.5(2)
C146 O13 C143 104.3(3)
O11 C135 H13M 111.1
O11 C135 H13N 111.1
O11 C135 C136 103.5(5)
H13M C135 H13N 109.0
C136 C135 H13M 111.1
C136 C135 H13N 111.1
C135 C136 H13O 110.8
C135 C136 H13P 110.8
C135 C136 C137 104.8(5)
H13O C136 H13P 108.9
C137 C136 H13O 110.8
C137 C136 H13P 110.8
C136 C137 H13Q 111.0
C136 C137 H13R 111.0
H13Q C137 H13R 109.0
C138 C137 C136 103.8(5)
C138 C137 H13Q 111.0
C138 C137 H13R 111.0
O11 C138 C137 104.9(5)
O11 C138 H13S 110.8
O11 C138 H13T 110.8
C137 C138 H13S 110.8
C137 C138 H13T 110.8
H13S C138 H13T 108.8
O12 C139 H13U 110.4
O12 C139 H13V 110.4
O12 C139 C140 106.7(3)
H13U C139 H13V 108.6
C140 C139 H13U 110.4
C140 C139 H13V 110.4
C139 C140 H14C 110.8
C139 C140 H14D 110.8
C139 C140 C141 104.7(3)
H14C C140 H14D 108.9
C141 C140 H14C 110.8
C141 C140 H14D 110.8
C140 C141 H14E 111.3
C140 C141 H14F 111.3
C140 C141 C142 102.4(3)
H14E C141 H14F 109.2
C142 C141 H14E 111.3
C142 C141 H14F 111.3
O12 C142 C141 104.9(3)
O12 C142 H14G 110.8
O12 C142 H14H 110.8
C141 C142 H14G 110.8
C141 C142 H14H 110.8
H14G C142 H14H 108.8
O13 C143 H14I 111.1
O13 C143 H14J 111.1
O13 C143 C144 103.5(3)
H14I C143 H14J 109.0
C144 C143 H14I 111.1
C144 C143 H14J 111.1
C143 C144 H14K 111.0
C143 C144 H14L 111.0
C143 C144 C145 103.8(3)
H14K C144 H14L 109.0
C145 C144 H14K 111.0
C145 C144 H14L 111.0
C144 C145 H14M 110.9
C144 C145 H14N 110.9
H14M C145 H14N 108.9
C146 C145 C144 104.4(3)
C146 C145 H14M 110.9
C146 C145 H14N 110.9
O13 C146 C145 106.9(3)
O13 C146 H14O 110.3
O13 C146 H14P 110.3
C145 C146 H14O 110.3
C145 C146 H14P 110.3
H14O C146 H14P 108.6

loop_
_geom_bond_atom_site_label_1
_geom_bond_atom_site_label_2
_geom_bond_distance
Fe1 P1 2.2443(8)
Fe1 P2 2.1905(8)
Fe1 N1 2.002(2)
Fe1 N2 1.985(2)
Fe1 C1 1.976(3)
Fe1 C46 2.036(3)
Fe2 P3 2.1875(8)
Fe2 P4 2.2412(8)
Fe2 N5 2.000(2)
Fe2 N6 1.978(2)
Fe2 C52 1.981(3)
Fe2 C97 2.039(3)
P1 C20 1.838(3)
P1 C22 1.851(3)
P1 C28 1.844(3)
P2 C21 1.886(3)
P2 C34 1.853(3)
P2 C40 1.853(3)
P3 C71 1.885(3)
P3 C73 1.847(3)
P3 C79 1.855(3)
P4 C72 1.842(3)
P4 C85 1.846(3)
P4 C91 1.850(3)
Mg1 O1 1.900(2)
Mg1 O2 1.906(2)
Mg1 O3 2.102(2)
Mg1 O4 2.071(2)
Mg1 O4" 2.071(2)
Mg1 O5 2.107(2)
O1 C7 1.296(3)
O2 C58 1.296(3)
O3 C103 1.460(3)
O3 C106 1.447(4)
O4 C111 1.453(5)
O4 C114 1.467(5)
C111 H11A 0.9700
C111 H11B 0.9700
C111 C112 1.485(8)
C112 H11C 0.9700
C112 H11D 0.9700
C112 C113 1.552(10)
C113 H11E 0.9700
C113 H11F 0.9700
C113 C114 1.469(7)
C114 H11G 0.9700
C114 H11H 0.9700
O4" C11" 1.442(18)
O4" C14" 1.458(18)
C11" H11I 0.9700
C11" H11J 0.9700
C11" C12" 1.49(2)
C12" H12A 0.9700
C12" H12B 0.9700
C12" C13" 1.55(2)
C13" H13A 0.9700
C13" H13B 0.9700
C13" C14" 1.47(2)
C14" H14A 0.9700
C14" H14B 0.9700
O5 C107 1.456(4)
O5 C110 1.458(3)
N1 C7 1.306(4)
N1 C8 1.472(3)
N2 N3 1.316(3)
N2 C9 1.371(3)
N3 N4 1.343(3)
N4 C10 1.344(4)
N4 C11 1.464(4)
N5 C58 1.308(3)
N5 C59 1.474(4)
N6 N7 1.324(3)
N6 C60 1.365(4)
N7 N8 1.341(4)
N8 C61 1.347(4)
N8 C62 1.465(4)
C1 C2 1.415(4)
C1 C6 1.426(4)
C2 H2 0.9300
C2 C3 1.397(5)
C3 H3 0.9300
C3 C4 1.385(5)
C4 H4 0.9300
C4 C5 1.389(4)
C5 H5 0.9300
C5 C6 1.384(4)
C6 C7 1.472(4)
C8 C9 1.507(4)
C8 C18 1.525(4)
C8 C19 1.545(4)
C9 C10 1.360(4)
C10 H10 0.9300
C11 H11K 0.9700
C11 H11L 0.9700
C11 H11M 0.9700
C11 H11N 0.9700
C11 C12 1.523(6)
C11 C12' 1.525(9)
C12 C13 1.386(7)
C12 C17 1.386(7)
C13 H13 0.9300
C13 C14 1.404(10)
C14 H14 0.9300
C14 C15 1.362(12)
C15 H15 0.9300
C15 C16 1.404(11)
C16 H16 0.9300
C16 C17 1.374(7)
C17 H17 0.9300
C12' C13' 1.362(16)
C12' C17' 1.391(16)
C13' H13' 0.9300
C13' C14' 1.412(17)
C14' H14' 0.9300
C14' C15' 1.37(2)
C15' H15' 0.9300
C15' C16' 1.41(2)
C16' H16' 0.9300
C16' C17' 1.369(16)
C17' H17' 0.9300
C18 H18A 0.9600
C18 H18B 0.9600
C18 H18C 0.9600
C19 H19A 0.9600
C19 H19B 0.9600
C19 H19C 0.9600
C20 H20A 0.9700
C20 H20B 0.9700
C20 C21 1.514(4)
C21 H21A 0.9700
C21 H21B 0.9700
C22 C23 1.396(5)
C22 C27 1.389(4)
C23 H23 0.9300
C23 C24 1.376(5)
C24 H24 0.9300
C24 C25 1.395(5)
C25 H25 0.9300
C25 C26 1.388(5)
C26 H26 0.9300
C26 C27 1.377(5)
C27 H27 0.9300
C28 C29 1.395(4)
C28 C33 1.399(4)
C29 H29 0.9300
C29 C30 1.388(5)
C30 H30 0.9300
C30 C31 1.392(5)
C31 H31 0.9300
C31 C32 1.380(6)
C32 H32 0.9300
C32 C33 1.388(5)
C33 H33 0.9300
C34 C35 1.385(4)
C34 C39 1.399(4)
C35 H35 0.9300
C35 C36 1.383(5)
C36 H36 0.9300
C36 C37 1.374(6)
C37 H37 0.9300
C37 C38 1.379(6)
C38 H38 0.9300
C38 C39 1.391(5)
C39 H39 0.9300
C40 C41 1.405(4)
C40 C45 1.375(4)
C41 H41 0.9300
C41 C42 1.377(5)
C42 H42 0.9300
C42 C43 1.381(5)
C43 H43 0.9300
C43 C44 1.390(5)
C44 H44 0.9300
C44 C45 1.399(4)
C45 H45 0.9300
C46 C47 1.401(4)
C46 C51 1.403(4)
C47 H47 0.9300
C47 C48 1.406(4)
C48 H48 0.9300
C48 C49 1.374(5)
C49 H49 0.9300
C49 C50 1.389(5)
C50 H50 0.9300
C50 C51 1.380(4)
C51 H51 0.9300
C52 C53 1.406(4)
C52 C57 1.424(4)
C53 H53 0.9300
C53 C54 1.395(4)
C54 H54 0.9300
C54 C55 1.391(5)
C55 H55 0.9300
C55 C56 1.386(5)
C56 H56 0.9300
C56 C57 1.390(4)
C57 C58 1.464(4)
C59 C60 1.508(4)
C59 C69 1.534(4)
C59 C70 1.534(4)
C60 C61 1.360(4)
C61 H61 0.9300
C62 H62A 0.9700
C62 H62B 0.9700
C62 H62C 0.9700
C62 H62D 0.9700
C62 C63 1.505(6)
C62 C63' 1.494(9)
C63 C64 1.396(9)
C63 C68 1.406(9)
C64 H64 0.9300
C64 C65 1.427(12)
C65 H65 0.9300
C65 C66 1.328(15)
C66 H66 0.9300
C66 C67 1.419(13)
C67 H67 0.9300
C67 C68 1.368(9)
C68 H68 0.9300
C63' C64' 1.384(17)
C63' C68' 1.399(17)
C64' H64' 0.9300
C64' C65' 1.445(19)
C65' H65' 0.9300
C65' C66' 1.35(2)
C66' H66' 0.9300
C66' C67' 1.43(2)
C67' H67' 0.9300
C67' C68' 1.357(18)
C68' H68' 0.9300
C69 H69A 0.9600
C69 H69B 0.9600
C69 H69C 0.9600
C70 H70A 0.9600
C70 H70B 0.9600
C70 H70C 0.9600
C71 H71A 0.9700
C71 H71B 0.9700
C71 C72 1.516(4)
C72 H72A 0.9700
C72 H72B 0.9700
C73 C74 1.393(4)
C73 C78 1.398(4)
C74 H74 0.9300
C74 C75 1.370(4)
C75 H75 0.9300
C75 C76 1.389(5)
C76 H76 0.9300
C76 C77 1.391(5)
C77 H77 0.9300
C77 C78 1.383(4)
C78 H78 0.9300
C79 C80 1.381(5)
C79 C84 1.388(5)
C80 H80 0.9300
C80 C81 1.388(6)
C81 H81 0.9300
C81 C82 1.375(8)
C82 H82 0.9300
C82 C83 1.356(8)
C83 H83 0.9300
C83 C84 1.389(6)
C84 H84 0.9300
C85 C86 1.397(4)
C85 C90 1.391(5)
C86 H86 0.9300
C86 C87 1.380(5)
C87 H87 0.9300
C87 C88 1.385(6)
C88 H88 0.9300
C88 C89 1.388(5)
C89 H89 0.9300
C89 C90 1.396(5)
C90 H90 0.9300
C91 C92 1.390(4)
C91 C96 1.400(5)
C92 H92 0.9300
C92 C93 1.390(5)
C93 H93 0.9300
C93 C94 1.383(5)
C94 H94 0.9300
C94 C95 1.387(5)
C95 H95 0.9300
C95 C96 1.385(5)
C96 H96 0.9300
C97 C98 1.401(4)
C97 C102 1.403(4)
C98 H98 0.9300
C98 C99 1.394(4)
C99 H99 0.9300
C99 C100 1.378(5)
C100 H100 0.9300
C100 C101 1.386(5)
C101 H101 0.9300
C101 C102 1.395(4)
C102 H102 0.9300
C103 H10A 0.9700
C103 H10B 0.9700
C103 C104 1.511(5)
C104 H10C 0.9700
C104 H10D 0.9700
C104 C105 1.519(5)
C105 H10E 0.9700
C105 H10F 0.9700
C105 C106 1.527(4)
C106 H10G 0.9700
C106 H10H 0.9700
C107 H10I 0.9700
C107 H10J 0.9700
C107 C108 1.518(4)
C108 H10K 0.9700
C108 H10L 0.9700
C108 C109 1.524(5)
C109 H10M 0.9700
C109 H10N 0.9700
C109 C110 1.506(5)
C110 H11O 0.9700
C110 H11P 0.9700
Br1 Mg2 2.6333(13)
Br2 Mg2 2.6560(12)
Mg2 O6 2.106(3)
Mg2 O7 2.123(2)
Mg2 O8 2.081(3)
Mg2 O9 2.100(7)
Mg2 O9" 2.115(11)
Mg2 Cl1 2.6333(13)
Mg2 Cl2 2.6560(12)
O6 C115 1.445(4)
O6 C118 1.442(5)
O7 C119 1.438(4)
O7 C122 1.439(5)
O8 C123 1.446(4)
O8 C126 1.459(4)
O9 C127 1.441(12)
O9 C130 1.450(9)
C127 H12C 0.9700
C127 H12D 0.9700
C127 C128 1.530(10)
C128 H12E 0.9700
C128 H12F 0.9700
C128 C129 1.521(19)
C129 H12G 0.9700
C129 H12H 0.9700
C129 C130 1.521(10)
C130 H13C 0.9700
C130 H13D 0.9700
O9" C27" 1.447(13)
O9" C30" 1.459(12)
C27" H27A 0.9700
C27" H27B 0.9700
C27" C28" 1.517(13)
C28" H28A 0.9700
C28" H28B 0.9700
C28" C29" 1.52(2)
C29" H29A 0.9700
C29" H29B 0.9700
C29" C30" 1.492(13)
C30" H30A 0.9700
C30" H30B 0.9700
C115 H11Q 0.9700
C115 H11R 0.9700
C115 C116 1.468(6)
C116 H11S 0.9700
C116 H11T 0.9700
C116 C117 1.488(7)
C117 H11U 0.9700
C117 H11V 0.9700
C117 C118 1.475(6)
C118 H11W 0.9700
C118 H11X 0.9700
C119 H11Y 0.9700
C119 H 0.9700
C119 C120 1.505(5)
C120 H12I 0.9700
C120 H12J 0.9700
C120 C121 1.505(7)
C121 H12K 0.9700
C121 H12L 0.9700
C121 C122 1.492(5)
C122 H12M 0.9700
C122 H12N 0.9700
C123 H12O 0.9700
C123 H12P 0.9700
C123 C124 1.501(5)
C124 H12Q 0.9700
C124 H12R 0.9700
C124 C125 1.512(6)
C125 H12S 0.9700
C125 H12T 0.9700
C125 C126 1.478(5)
C126 H12U 0.9700
C126 H12V 0.9700
Br3 Mg3 2.6087(14)
Br4 Mg3 2.6411(14)
Mg3 O10 2.103(6)
Mg3 O10" 2.108(16)
Mg3 O11 2.101(3)
Mg3 O12 2.081(3)
Mg3 O13 2.113(3)
Mg3 Cl3 2.6087(14)
Mg3 Cl4 2.6411(14)
O10 C131 1.459(8)
O10 C134 1.444(7)
C131 H13E 0.9700
C131 H13F 0.9700
C131 C132 1.504(10)
C132 H13G 0.9700
C132 H13H 0.9700
C132 C133 1.485(11)
C133 H13I 0.9700
C133 H13J 0.9700
C133 C134 1.479(11)
C134 H13K 0.9700
C134 H13L 0.9700
O10" C31" 1.463(15)
O10" C34" 1.463(15)
C31" H31A 0.9700
C31" H31B 0.9700
C31" C32" 1.499(16)
C32" H32A 0.9700
C32" H32B 0.9700
C32" C33" 1.475(18)
C33" H33A 0.9700
C33" H33B 0.9700
C33" C34" 1.496(17)
C34" H34A 0.9700
C34" H34B 0.9700
O11 C135 1.459(7)
O11 C138 1.431(6)
O12 C139 1.459(4)
O12 C142 1.441(4)
O13 C143 1.440(4)
O13 C146 1.436(5)
C135 H13M 0.9700
C135 H13N 0.9700
C135 C136 1.477(9)
C136 H13O 0.9700
C136 H13P 0.9700
C136 C137 1.553(9)
C137 H13Q 0.9700
C137 H13R 0.9700
C137 C138 1.528(7)
C138 H13S 0.9700
C138 H13T 0.9700
C139 H13U 0.9700
C139 H13V 0.9700
C139 C140 1.467(6)
C140 H14C 0.9700
C140 H14D 0.9700
C140 C141 1.506(6)
C141 H14E 0.9700
C141 H14F 0.9700
C141 C142 1.509(5)
C142 H14G 0.9700
C142 H14H 0.9700
C143 H14I 0.9700
C143 H14J 0.9700
C143 C144 1.515(5)
C144 H14K 0.9700
C144 H14L 0.9700
C144 C145 1.515(6)
C145 H14M 0.9700
C145 H14N 0.9700
C145 C146 1.502(6)
C146 H14O 0.9700
C146 H14P 0.9700

loop_
_geom_torsion_atom_site_label_1
_geom_torsion_atom_site_label_2
_geom_torsion_atom_site_label_3
_geom_torsion_atom_site_label_4
_geom_torsion
Fe1 P1 C20 C21 45.6(2)
Fe1 P1 C22 C23 60.7(3)
Fe1 P1 C22 C27 -119.4(2)
Fe1 P1 C28 C29 55.7(3)
Fe1 P1 C28 C33 -119.2(3)
Fe1 P2 C21 C20 9.0(3)
Fe1 P2 C34 C35 66.4(3)
Fe1 P2 C34 C39 -108.4(2)
Fe1 P2 C40 C41 -170.7(2)
Fe1 P2 C40 C45 10.2(3)
Fe1 N1 C7 O1 -175.1(2)
Fe1 N1 C7 C6 4.4(3)
Fe1 N1 C8 C9 -7.2(3)
Fe1 N1 C8 C18 -125.0(2)
Fe1 N1 C8 C19 109.7(2)
Fe1 N2 N3 N4 -176.6(2)
Fe1 N2 C9 C8 -2.1(3)
Fe1 N2 C9 C10 177.46(19)
Fe1 C1 C2 C3 172.6(3)
Fe1 C1 C6 C5 -174.6(2)
Fe1 C1 C6 C7 2.4(3)
Fe1 C46 C47 C48 172.6(2)
Fe1 C46 C51 C50 -173.6(2)
Fe2 P3 C71 C72 5.0(3)
Fe2 P3 C73 C74 5.0(3)
Fe2 P3 C73 C78 -175.5(2)
Fe2 P3 C79 C80 -95.9(3)
Fe2 P3 C79 C84 77.0(3)
Fe2 P4 C72 C71 43.2(2)
Fe2 P4 C85 C86 -119.3(2)
Fe2 P4 C85 C90 55.9(3)
Fe2 P4 C91 C92 -121.6(2)
Fe2 P4 C91 C96 59.2(3)
Fe2 N5 C58 O2 -174.9(2)
Fe2 N5 C58 C57 5.3(3)
Fe2 N5 C59 C60 -6.9(3)
Fe2 N5 C59 C69 -125.2(2)
Fe2 N5 C59 C70 110.0(2)
Fe2 N6 N7 N8 -179.4(2)
Fe2 N6 C60 C59 -0.3(3)
Fe2 N6 C60 C61 179.7(2)
Fe2 C52 C53 C54 173.6(2)
Fe2 C52 C57 C56 -175.0(2)
Fe2 C52 C57 C58 3.5(3)
Fe2 C97 C98 C99 -174.3(3)
Fe2 C97 C102 C101 172.4(2)
P1 C20 C21 P2 -34.2(3)
P1 C22 C23 C24 179.0(2)
P1 C22 C27 C26 -178.5(2)
P1 C28 C29 C30 -174.4(3)
P1 C28 C33 C32 173.7(3)
P2 C34 C35 C36 -177.6(2)
P2 C34 C39 C38 177.9(3)
P2 C40 C41 C42 -178.3(3)
P2 C40 C45 C44 178.9(2)
P3 C71 C72 P4 -30.1(3)
P3 C73 C74 C75 179.5(3)
P3 C73 C78 C77 -178.5(3)
P3 C79 C80 C81 172.8(3)
P3 C79 C84 C83 -173.3(3)
P4 C85 C86 C87 174.1(3)
P4 C85 C90 C89 -175.0(3)
P4 C91 C92 C93 -178.6(2)
P4 C91 C96 C95 178.8(2)
Mg1 O1 C7 N1 -176.6(6)
Mg1 O1 C7 C6 4.0(9)
Mg1 O2 C58 N5 -178.5(5)
Mg1 O2 C58 C57 1.3(8)
Mg1 O3 C103 C104 149.5(2)
Mg1 O3 C106 C105 -176.1(2)
Mg1 O4 C111 C112 161.3(4)
Mg1 O4 C114 C113 172.2(5)
Mg1 O4" C11" C12" -163(2)
Mg1 O4" C14" C13" -171(3)
Mg1 O5 C107 C108 -175.0(2)
Mg1 O5 C110 C109 148.8(2)
O3 C103 C104 C105 38.2(3)
O4 C111 C112 C113 35.1(7)
C111 O4 C114 C113 -9.0(7)
C111 C112 C113 C114 -40.0(8)
C112 C113 C114 O4 30.4(8)
C114 O4 C111 C112 -17.4(6)
O4" C11" C12" C13" -34(4)
C11" O4" C14" C13" 9(5)
C11" C12" C13" C14" 40(5)
C12" C13" C14" O4" -30(5)
C14" O4" C11" C12" 17(4)
O5 C107 C108 C109 28.6(4)
N1 C8 C9 N2 5.7(3)
N1 C8 C9 C10 -173.8(3)
N2 N3 N4 C10 -1.2(3)
N2 N3 N4 C11 -173.4(3)
N2 C9 C10 N4 0.0(3)
N3 N2 C9 C8 179.7(2)
N3 N2 C9 C10 -0.8(3)
N3 N4 C10 C9 0.8(3)
N3 N4 C11 C12 90.9(4)
N3 N4 C11 C12' 106.1(11)
N4 C11 C12 C13 115.8(9)
N4 C11 C12 C17 -64.0(9)
N4 C11 C12' C13' 114(4)
N4 C11 C12' C17' -57(3)
N5 C59 C60 N6 4.4(3)
N5 C59 C60 C61 -175.5(3)
N6 N7 N8 C61 -0.5(3)
N6 N7 N8 C62 -176.1(3)
N6 C60 C61 N8 -0.1(3)
N7 N6 C60 C59 179.9(2)
N7 N6 C60 C61 -0.2(3)
N7 N8 C61 C60 0.4(4)
N7 N8 C62 C63 95.0(4)
N7 N8 C62 C63' 114.7(9)
N8 C62 C63 C64 114.2(6)
N8 C62 C63 C68 -62.3(6)
N8 C62 C63' C64' 123(2)
N8 C62 C63' C68' -70(2)
C1 C2 C3 C4 2.4(5)
C1 C6 C7 O1 175.2(2)
C1 C6 C7 N1 -4.4(3)
C2 C1 C6 C5 2.0(4)
C2 C1 C6 C7 179.0(2)
C2 C3 C4 C5 -0.2(5)
C3 C4 C5 C6 -1.0(5)
C4 C5 C6 C1 0.0(5)
C4 C5 C6 C7 -176.9(3)
C5 C6 C7 O1 -7.8(4)
C5 C6 C7 N1 172.7(3)
C6 C1 C2 C3 -3.1(4)
C7 N1 C8 C9 -179.8(2)
C7 N1 C8 C18 62.3(3)
C7 N1 C8 C19 -62.9(3)
C8 N1 C7 O1 -2.3(4)
C8 N1 C7 C6 177.2(2)
C8 C9 C10 N4 179.5(3)
C9 N2 N3 N4 1.2(3)
C10 N4 C11 C12 -79.6(5)
C10 N4 C11 C12' -64.5(12)
C11 N4 C10 C9 171.9(3)
C11 C12 C13 C14 -177.3(8)
C11 C12 C17 C16 176.9(7)
C11 C12' C13' C14' -177(3)
C11 C12' C17' C16' 178(2)
C12 C13 C14 C15 -0.6(15)
C13 C12 C17 C16 -2.9(14)
C13 C14 C15 C16 -0.9(12)
C14 C15 C16 C17 0.6(10)
C15 C16 C17 C12 1.3(10)
C17 C12 C13 C14 2.5(16)
C12' C13' C14' C15' 6(6)
C13' C12' C17' C16' 5(5)
C13' C14' C15' C16' -5(5)
C14' C15' C16' C17' 4(4)
C15' C16' C17' C12' -4(4)
C17' C12' C13' C14' -6(6)
C18 C8 C9 N2 126.4(3)
C18 C8 C9 C10 -53.0(4)
C19 C8 C9 N2 -113.1(3)
C19 C8 C9 C10 67.5(4)
C20 P1 C22 C23 -58.4(2)
C20 P1 C22 C27 121.5(2)
C20 P1 C28 C29 171.8(3)
C20 P1 C28 C33 -3.1(3)
C21 P2 C34 C35 -55.2(3)
C21 P2 C34 C39 130.0(3)
C21 P2 C40 C41 -47.1(3)
C21 P2 C40 C45 133.7(3)
C22 P1 C20 C21 177.2(2)
C22 P1 C28 C29 -84.1(3)
C22 P1 C28 C33 100.9(3)
C22 C23 C24 C25 0.0(5)
C23 C22 C27 C26 1.3(4)
C23 C24 C25 C26 0.4(5)
C24 C25 C26 C27 0.1(5)
C25 C26 C27 C22 -0.9(5)
C27 C22 C23 C24 -0.9(4)
C28 P1 C20 C21 -78.8(2)
C28 P1 C22 C23 -163.1(2)
C28 P1 C22 C27 16.8(3)
C28 C29 C30 C31 0.7(5)
C29 C28 C33 C32 -1.3(5)
C29 C30 C31 C32 -1.8(5)
C30 C31 C32 C33 1.3(6)
C31 C32 C33 C28 0.2(5)
C33 C28 C29 C30 0.9(5)
C34 P2 C21 C20 136.8(2)
C34 P2 C40 C41 55.4(3)
C34 P2 C40 C45 -123.7(3)
C34 C35 C36 C37 0.8(5)
C35 C34 C39 C38 3.0(4)
C35 C36 C37 C38 0.7(5)
C36 C37 C38 C39 -0.2(5)
C37 C38 C39 C34 -1.6(5)
C39 C34 C35 C36 -2.6(4)
C40 P2 C21 C20 -123.2(2)
C40 P2 C34 C35 -157.2(2)
C40 P2 C34 C39 28.0(3)
C40 C41 C42 C43 -1.2(5)
C41 C40 C45 C44 -0.2(5)
C41 C42 C43 C44 0.9(6)
C42 C43 C44 C45 -0.2(5)
C43 C44 C45 C40 -0.1(5)
C45 C40 C41 C42 0.9(5)
C46 C47 C48 C49 1.0(5)
C47 C46 C51 C50 0.1(4)
C47 C48 C49 C50 0.2(5)
C48 C49 C50 C51 -1.2(5)
C49 C50 C51 C46 1.1(5)
C51 C46 C47 C48 -1.1(4)
C52 C53 C54 C55 0.1(5)
C52 C57 C58 O2 174.4(2)
C52 C57 C58 N5 -5.7(3)
C53 C52 C57 C56 0.7(4)
C53 C52 C57 C58 179.2(2)
C53 C54 C55 C56 0.9(5)
C54 C55 C56 C57 -1.0(5)
C55 C56 C57 C52 0.2(4)
C55 C56 C57 C58 -178.1(3)
C56 C57 C58 O2 -7.1(4)
C56 C57 C58 N5 172.8(3)
C57 C52 C53 C54 -0.9(4)
C58 N5 C59 C60 -178.9(2)
C58 N5 C59 C69 62.7(3)
C58 N5 C59 C70 -62.1(3)
C59 N5 C58 O2 -2.7(4)
C59 N5 C58 C57 177.4(2)
C59 C60 C61 N8 179.8(3)
C60 N6 N7 N8 0.4(3)
C61 N8 C62 C63 -79.7(5)
C61 N8 C62 C63' -60.0(10)
C62 N8 C61 C60 175.4(3)
C62 C63 C64 C65 -176.4(7)
C62 C63 C68 C67 178.1(6)
C62 C63' C64' C65' 169(2)
C62 C63' C68' C67' -171(2)
C63 C64 C65 C66 -1.6(14)
C64 C63 C68 C67 1.7(9)
C64 C65 C66 C67 1.4(15)
C65 C66 C67 C68 0.4(12)
C66 C67 C68 C63 -1.9(10)
C68 C63 C64 C65 0.0(11)
C63' C64' C65' C66' -3(4)
C64' C63' C68' C67' -5(4)
C64' C65' C66' C67' 7(5)
C65' C66' C67' C68' -8(5)
C66' C67' C68' C63' 7(4)
C68' C63' C64' C65' 2(4)
C69 C59 C60 N6 125.0(3)
C69 C59 C60 C61 -54.9(4)
C70 C59 C60 N6 -114.0(3)
C70 C59 C60 C61 66.1(4)
C71 P3 C73 C74 129.3(3)
C71 P3 C73 C78 -51.3(3)
C71 P3 C79 C80 141.3(3)
C71 P3 C79 C84 -45.8(3)
C72 P4 C85 C86 -1.7(3)
C72 P4 C85 C90 173.6(2)
C72 P4 C91 C92 119.1(3)
C72 P4 C91 C96 -60.1(2)
C73 P3 C71 C72 -126.7(2)
C73 P3 C79 C80 38.7(3)
C73 P3 C79 C84 -148.4(3)
C73 C74 C75 C76 -0.7(5)
C74 C73 C78 C77 1.0(5)
C74 C75 C76 C77 0.3(6)
C75 C76 C77 C78 0.8(6)
C76 C77 C78 C73 -1.4(5)
C78 C73 C74 C75 0.0(5)
C79 P3 C71 C72 132.7(2)
C79 P3 C73 C74 -127.0(3)
C79 P3 C73 C78 52.4(3)
C79 C80 C81 C82 0.7(6)
C80 C79 C84 C83 -0.1(5)
C80 C81 C82 C83 -0.5(7)
C81 C82 C83 C84 0.0(7)
C82 C83 C84 C79 0.3(6)
C84 C79 C80 C81 -0.4(5)
C85 P4 C72 C71 -81.5(2)
C85 P4 C91 C92 13.0(3)
C85 P4 C91 C96 -166.3(2)
C85 C86 C87 C88 0.4(5)
C86 C85 C90 C89 0.6(5)
C86 C87 C88 C89 1.0(6)
C87 C88 C89 C90 -1.7(5)
C88 C89 C90 C85 0.9(5)
C90 C85 C86 C87 -1.2(5)
C91 P4 C72 C71 174.6(2)
C91 P4 C85 C86 102.1(3)
C91 P4 C85 C90 -82.7(3)
C91 C92 C93 C94 -0.2(5)
C92 C91 C96 C95 -0.4(4)
C92 C93 C94 C95 -0.5(5)
C93 C94 C95 C96 0.7(5)
C94 C95 C96 C91 -0.2(5)
C96 C91 C92 C93 0.7(4)
C97 C98 C99 C100 1.8(5)
C98 C97 C102 C101 -1.7(4)
C98 C99 C100 C101 -1.6(5)
C99 C100 C101 C102 -0.2(5)
C100 C101 C102 C97 1.9(5)
C102 C97 C98 C99 -0.1(4)
C103 O3 C106 C105 -5.8(4)
C103 C104 C105 C106 -40.8(3)
C104 C105 C106 O3 29.3(4)
C106 O3 C103 C104 -20.4(3)
C107 O5 C110 C109 -20.5(3)
C107 C108 C109 C110 -40.2(4)
C108 C109 C110 O5 37.8(3)
C110 O5 C107 C108 -5.4(4)
Mg2 O6 C115 C116 -162.9(3)
Mg2 O6 C118 C117 179.6(3)
Mg2 O7 C119 C120 129.0(3)
Mg2 O7 C122 C121 -142.1(3)
Mg2 O8 C123 C124 163.0(2)
Mg2 O8 C126 C125 176.1(3)
Mg2 O9 C127 C128 -167(2)
Mg2 O9 C130 C129 -164.7(9)
Mg2 O9" C27" C28" -149(4)
Mg2 O9" C30" C29" 130.7(15)
O6 C115 C116 C117 -28.1(6)
O7 C119 C120 C121 34.9(4)
O8 C123 C124 C125 34.1(4)
O9 C127 C128 C129 -39(4)
C127 O9 C130 C129 10(2)
C127 C128 C129 C130 44(3)
C128 C129 C130 O9 -34(2)
C130 O9 C127 C128 18(3)
O9" C27" C28" C29" 6(7)
C27" O9" C30" C29" -39(3)
C27" C28" C29" C30" -29(6)
C28" C29" C30" O9" 41(3)
C30" O9" C27" C28" 20(6)
C115 O6 C118 C117 -2.7(6)
C115 C116 C117 C118 26.2(6)
C116 C117 C118 O6 -14.8(7)
C118 O6 C115 C116 19.4(5)
C119 O7 C122 C121 25.5(4)
C119 C120 C121 C122 -19.3(4)
C120 C121 C122 O7 -2.9(5)
C122 O7 C119 C120 -37.8(4)
C123 O8 C126 C125 2.4(4)
C123 C124 C125 C126 -32.5(4)
C124 C125 C126 O8 19.2(4)
C126 O8 C123 C124 -23.3(4)
Mg3 O10 C131 C132 -150.3(10)
Mg3 O10 C134 C133 163.8(11)
Mg3 O10" C31" C32" -130(3)
Mg3 O10" C34" C33" 113(3)
Mg3 O11 C135 C136 141.1(4)
Mg3 O11 C138 C137 -147.7(4)
Mg3 O12 C139 C140 175.2(3)
Mg3 O12 C142 C141 163.1(2)
Mg3 O13 C143 C144 124.5(3)
Mg3 O13 C146 C145 -132.3(3)
O10 C131 C132 C133 -30.7(11)
C131 O10 C134 C133 -15.6(14)
C131 C132 C133 C134 21.8(13)
C132 C133 C134 O10 -4.4(15)
C134 O10 C131 C132 29.1(12)
O10" C31" C32" C33" -2(4)
C31" O10" C34" C33" -37(5)
C31" C32" C33" C34" -20(4)
C32" C33" C34" O10" 35(4)
C34" O10" C31" C32" 25(4)
O11 C135 C136 C137 30.8(7)
O12 C139 C140 C141 22.9(5)
O13 C143 C144 C145 33.1(4)
C135 O11 C138 C137 36.2(6)
C135 C136 C137 C138 -9.4(6)
C136 C137 C138 O11 -15.8(6)
C138 O11 C135 C136 -42.6(6)
C139 O12 C142 C141 -19.5(4)
C139 C140 C141 C142 -34.0(4)
C140 C141 C142 O12 32.7(4)
C142 O12 C139 C140 -2.1(4)
C143 O13 C146 C145 34.9(4)
C143 C144 C145 C146 -12.0(4)
C144 C145 C146 O13 -13.3(5)
C146 O13 C143 C144 -42.1(4)
